data_7135545
loop_
_publ_author_name
'Zhang, Rui'
'Yu, Pengwei'
'Li, Mengyang'
'Tan, Xiaoxue'
'Hu, Zhicong'
'Shen, Wangqiang'
'Bao, Lipiao'
'Lu, Xing'

_publ_section_title
;
 Crystallographic determination of
 Lu@<i>C</i><sub>2v</sub>(9)-C<sub>82</sub>: electronic configuration and
 encapsulation energy-driven formation preference.
;
_journal_issue 9
_journal_name_full 'Chemical communications (Cambridge, England)'
_journal_page_first 2991
_journal_page_last 2994
_journal_paper_doi 10.1039/d5cc07103h
_journal_volume 62
_journal_year 2026
_chemical_formula_sum 'C130 H56 Lu N4 Ni'
_chemical_formula_weight 1907.46
_chemical_name_common 'Lu@C2v(9)-C82 Ni(OEP)'
_space_group_crystal_system monoclinic
_space_group_IT_number 12
_space_group_name_Hall '-C 2y'
_space_group_name_H-M_alt 'C 1 2/m 1'
_atom_sites_solution_hydrogens geom
_audit_creation_method SHELXL-2018/3
_audit_update_record
;
2025-12-03 deposited with the CCDC.	2026-01-06 downloaded from the CCDC.
;
_cell_angle_alpha 90
_cell_angle_beta 94.756(2)
_cell_angle_gamma 90
_cell_formula_units_Z 4
_cell_length_a 25.2393(18)
_cell_length_b 15.1444(11)
_cell_length_c 19.8378(14)
_cell_measurement_reflns_used 9429
_cell_measurement_temperature 100(2)
_cell_measurement_theta_max 26.2500
_cell_measurement_theta_min 2.618
_cell_volume 7556.6(9)
_computing_structure_refinement 'SHELXL-2018/3 (Sheldrick, 2018)'
_computing_structure_solution 'SHELXT 2014/5 (Sheldrick, 2014)'
_diffrn_ambient_temperature 100(2)
_diffrn_measured_fraction_theta_full 0.993
_diffrn_measured_fraction_theta_max 0.991
_diffrn_measurement_device_type 'CCD MX-300'
_diffrn_measurement_method 'phi scans'
_diffrn_radiation_type synchrotron
_diffrn_radiation_wavelength 0.6125
_diffrn_reflns_av_R_equivalents 0.0471
_diffrn_reflns_av_unetI/netI 0.0289
_diffrn_reflns_Laue_measured_fraction_full 0.993
_diffrn_reflns_Laue_measured_fraction_max 0.991
_diffrn_reflns_limit_h_max 30
_diffrn_reflns_limit_h_min -30
_diffrn_reflns_limit_k_max 18
_diffrn_reflns_limit_k_min -18
_diffrn_reflns_limit_l_max 23
_diffrn_reflns_limit_l_min -23
_diffrn_reflns_number 48536
_diffrn_reflns_point_group_measured_fraction_full 0.993
_diffrn_reflns_point_group_measured_fraction_max 0.991
_diffrn_reflns_theta_full 21.562
_diffrn_reflns_theta_max 21.678
_diffrn_reflns_theta_min 0.888
_diffrn_source 'SSRF, Beamline B17B1'
_exptl_absorpt_coefficient_mu 1.102
_exptl_absorpt_correction_T_max 0.7453
_exptl_absorpt_correction_T_min 0.4370
_exptl_absorpt_correction_type multi-scan
_exptl_crystal_colour black
_exptl_crystal_density_diffrn 1.677
_exptl_crystal_description block
_exptl_crystal_F_000 3852
_exptl_crystal_size_max 0.300
_exptl_crystal_size_mid 0.250
_exptl_crystal_size_min 0.200
_refine_diff_density_max 1.162
_refine_diff_density_min -2.262
_refine_diff_density_rms 0.114
_refine_ls_extinction_method none
_refine_ls_goodness_of_fit_ref 1.059
_refine_ls_hydrogen_treatment constr
_refine_ls_matrix_type full
_refine_ls_number_parameters 818
_refine_ls_number_reflns 7169
_refine_ls_number_restraints 1125
_refine_ls_restrained_S_all 1.159
_refine_ls_R_factor_all 0.0921
_refine_ls_R_factor_gt 0.0862
_refine_ls_shift/su_max 0.000
_refine_ls_shift/su_mean 0.000
_refine_ls_structure_factor_coef Fsqd
_refine_ls_weighting_details 'w=1/[\s^2^(Fo^2^)+(0.1411P)^2^+53.6796P] where P=(Fo^2^+2Fc^2^)/3'
_refine_ls_weighting_scheme calc
_refine_ls_wR_factor_gt 0.2396
_refine_ls_wR_factor_ref 0.2459
_reflns_Friedel_coverage 0.000
_reflns_number_gt 6472
_reflns_number_total 7169
_reflns_threshold_expression 'I > 2\s(I)'
_cod_data_source_file d5cc07103h2.cif
_cod_data_source_block LuC82
_cod_depositor_comments
;
The following automatic conversions were performed:

data item '_exptl_absorpt_correction_type' value 'Multi-scan' was
changed to 'multi-scan' in accordance with the
/home/data/users/saulius/crontab/automatic-downloads/current/RSC/lib/dictionaries/cif_core.dic
dictionary named 'cif_core.dic' version 2.4.2 last updated on
2011-04-26.

Automatic conversion script
Id: cif_fix_values 8170 2020-07-09 18:12:32Z antanas 
;
_cod_original_sg_symbol_H-M 'C 2/m'
_cod_database_code 7135545
_shelx_shelxl_version_number 2018/3
_shelx_space_group_comment
;
The symmetry employed for this shelxl refinement is uniquely defined
by the following loop, which should always be used as a source of
symmetry information in preference to the above space-group names.
They are only intended as comments.
;
_shelx_estimated_absorpt_t_min 0.733
_shelx_estimated_absorpt_t_max 0.810

loop_
_space_group_symop_operation_xyz
'x, y, z'
'-x, y, -z'
'x+1/2, y+1/2, z'
'-x+1/2, y+1/2, -z'
'-x, -y, -z'
'x, -y, z'
'-x+1/2, -y+1/2, -z'
'x+1/2, -y+1/2, z'

loop_
_atom_site_label
_atom_site_type_symbol
_atom_site_fract_x
_atom_site_fract_y
_atom_site_fract_z
_atom_site_U_iso_or_equiv
_atom_site_adp_type
_atom_site_occupancy
_atom_site_site_symmetry_order
_atom_site_calc_flag
_atom_site_refinement_flags_posn
_atom_site_refinement_flags_adp
_atom_site_refinement_flags_occupancy
_atom_site_disorder_assembly
_atom_site_disorder_group
Lu1 Lu 0.6545(2) 0.6164(3) 0.2142(2) 0.0316(7) Uani 0.1562 1 d . U P A 2
Lu2 Lu 0.6567(3) 0.6020(4) 0.2308(3) 0.0500(13) Uani 0.144 1 d . U P A 2
Lu3 Lu 0.6195(4) 0.500000 0.1636(4) 0.0953(19) Uani 0.1042 2 d S TU P A 2
Lu4 Lu 0.6184(9) 0.500000 0.1383(7) 0.085(2) Uani 0.0541 2 d S TU P A 2
Lu5 Lu 0.7384(2) 0.500000 0.2952(3) 0.0468(13) Uani 0.0562 2 d S T P A 2
Lu6 Lu 0.7565(6) 0.5371(8) 0.1371(7) 0.129(5) Uani 0.0409 1 d . . P A 2
Lu7 Lu 0.6345(5) 0.5817(11) 0.1996(7) 0.0587(16) Uani 0.0239 1 d . U P A 2
Lu8 Lu 0.6738(4) 0.5899(8) 0.2621(6) 0.0430(16) Uani 0.0277 1 d . U P A 2
Ni1A Ni 0.51897(2) 0.500000 0.41825(4) 0.0207(2) Uani 1 2 d S T P B 3
C1A C 0.4104(2) 0.6465(4) 0.1546(3) 0.0439(12) Uani 1 1 d . U . B 3
H1AA H 0.426082 0.598641 0.129570 0.066 Uiso 1 1 calc R U . B 3
H1AB H 0.438724 0.681050 0.178788 0.066 Uiso 1 1 calc R U . B 3
H1AC H 0.389328 0.684815 0.122813 0.066 Uiso 1 1 calc R U . B 3
N2A N 0.52015(12) 0.6299(2) 0.41685(17) 0.0239(7) Uani 1 1 d . . . B 3
C2A C 0.37463(17) 0.6075(3) 0.2050(2) 0.0361(10) Uani 1 1 d . U . B 3
H2AA H 0.359449 0.656134 0.230683 0.043 Uiso 1 1 calc R U . B 3
H2AB H 0.344775 0.575954 0.180032 0.043 Uiso 1 1 calc R U . B 3
N3A N 0.57642(17) 0.500000 0.4908(2) 0.0220(9) Uani 1 2 d S T P B 3
C4A C 0.44045(15) 0.5720(3) 0.3099(2) 0.0262(8) Uani 1 1 d . U . B 3
C5A C 0.45150(15) 0.6585(3) 0.3250(2) 0.0271(9) Uani 1 1 d . U . B 3
H5A H 0.431896 0.702584 0.299608 0.033 Uiso 1 1 calc R U . B 3
C6A C 0.48955(15) 0.6858(3) 0.3751(2) 0.0261(8) Uani 1 1 d . U . B 3
C7A C 0.50343(16) 0.7767(3) 0.3880(2) 0.0311(9) Uani 1 1 d . U . B 3
C8A C 0.47934(18) 0.8541(3) 0.3482(3) 0.0389(11) Uani 1 1 d . U . B 3
H8AA H 0.486172 0.908757 0.374826 0.047 Uiso 1 1 calc R U . B 3
H8AB H 0.440351 0.845788 0.341463 0.047 Uiso 1 1 calc R U . B 3
C9A C 0.5012(2) 0.8652(4) 0.2796(3) 0.0519(14) Uani 1 1 d . U . B 3
H9AA H 0.494621 0.811292 0.252933 0.078 Uiso 1 1 calc R U . B 3
H9AB H 0.539581 0.876241 0.285958 0.078 Uiso 1 1 calc R U . B 3
H9AC H 0.483618 0.915236 0.255829 0.078 Uiso 1 1 calc R U . B 3
C10A C 0.54227(16) 0.7764(3) 0.4387(2) 0.0294(9) Uani 1 1 d . U . B 3
C11A C 0.57220(17) 0.8540(3) 0.4717(3) 0.0362(10) Uani 1 1 d . U . B 3
H11A H 0.576337 0.844574 0.521246 0.043 Uiso 1 1 calc R U . B 3
H11B H 0.550947 0.908304 0.462912 0.043 Uiso 1 1 calc R U . B 3
C12A C 0.62716(19) 0.8672(3) 0.4461(3) 0.0466(13) Uani 1 1 d . U . B 3
H12A H 0.623358 0.877659 0.397140 0.070 Uiso 1 1 calc R U . B 3
H12B H 0.648812 0.814325 0.455759 0.070 Uiso 1 1 calc R U . B 3
H12C H 0.644522 0.918253 0.468852 0.070 Uiso 1 1 calc R U . B 3
C13A C 0.55264(15) 0.6856(3) 0.4565(2) 0.0257(8) Uani 1 1 d . U . B 3
C14A C 0.59062(15) 0.6588(3) 0.5055(2) 0.0259(8) Uani 1 1 d . U . B 3
H14A H 0.610137 0.703135 0.530763 0.031 Uiso 1 1 calc R U . B 3
C15A C 0.60236(14) 0.5720(3) 0.5207(2) 0.0244(8) Uani 1 1 d . U . B 3
C16A C 0.64506(14) 0.5447(3) 0.56914(19) 0.0246(8) Uani 1 1 d . U . B 3
C17A C 0.68345(16) 0.6067(3) 0.6065(2) 0.0299(9) Uani 1 1 d . U . B 3
H17A H 0.699545 0.577129 0.647763 0.036 Uiso 1 1 calc R U . B 3
H17B H 0.663969 0.659336 0.620769 0.036 Uiso 1 1 calc R U . B 3
C18A C 0.72752(18) 0.6360(4) 0.5631(3) 0.0417(12) Uani 1 1 d . U . B 3
H18A H 0.745606 0.583863 0.546749 0.063 Uiso 1 1 calc R U . B 3
H18B H 0.753181 0.672670 0.590201 0.063 Uiso 1 1 calc R U . B 3
H18C H 0.712030 0.670162 0.524363 0.063 Uiso 1 1 calc R U . B 3
C3A C 0.40352(15) 0.5448(3) 0.2539(2) 0.0299(9) Uani 1 1 d . U . B 3
N1A N 0.46369(18) 0.500000 0.3434(2) 0.0238(10) Uani 1 2 d S T P B 3
C1B C 0.7287(3) 1.000000 0.2330(4) 0.0513(18) Uani 1 2 d S TU P C 4
H1B H 0.765599 1.000000 0.247355 0.062 Uiso 1 2 calc R U P C 4
C8B C 0.9469(6) 0.6303(14) 0.0032(11) 0.184(6) Uani 1 1 d . U . D 4
H8B H 0.909353 0.624440 0.001665 0.221 Uiso 1 1 calc R U . D 4
C9B C 1.0257(7) 0.6263(15) 0.0646(11) 0.194(6) Uani 1 1 d . U . D 4
H9B H 1.045522 0.613127 0.106188 0.233 Uiso 1 1 calc R U . D 4
C7B C 0.9739(5) 0.6417(13) 0.0623(9) 0.161(5) Uani 1 1 d . U . D 4
H7B H 0.957080 0.659856 0.101135 0.194 Uiso 1 1 calc R U . D 4
C2B C 0.7132(4) 1.000000 0.1650(4) 0.0521(18) Uani 1 2 d S TU P C 4
H2B H 0.738659 1.000000 0.132313 0.062 Uiso 1 2 calc R U P C 4
C3B C 0.6582(4) 1.000000 0.1455(5) 0.074(3) Uani 1 2 d S TU P C 4
H3B H 0.646010 1.000000 0.098889 0.089 Uiso 1 2 calc R U P C 4
C4B C 0.6214(4) 1.000000 0.1951(5) 0.073(3) Uani 1 2 d S TU P C 4
H4B H 0.584322 1.000000 0.182283 0.088 Uiso 1 2 calc R U P C 4
C5B C 0.6399(3) 1.000000 0.2626(4) 0.0503(18) Uani 1 2 d S TU P C 4
H5B H 0.614935 1.000000 0.295922 0.060 Uiso 1 2 calc R U P C 4
C6B C 0.6914(3) 1.000000 0.2822(4) 0.0451(16) Uani 1 2 d S TU P C 4
H6B H 0.703065 1.000000 0.328978 0.054 Uiso 1 2 calc R U P C 4
C1 C 0.56503(9) 0.5455(2) 0.26995(17) 0.074(3) Uani 0.5 1 d DG U P E -1
C2 C 0.56731(9) 0.6292(2) 0.24600(18) 0.072(3) Uani 0.5 1 d DG U P E -1
C3 C 0.60757(12) 0.6630(2) 0.29999(16) 0.079(4) Uani 0.5 1 d G U P E -1
C4 C 0.62997(13) 0.6033(2) 0.34572(13) 0.085(4) Uani 0.5 1 d G U P E -1
C5 C 0.59397(12) 0.5165(2) 0.32270(15) 0.077(4) Uani 0.5 1 d G U P E -1
C6 C 0.61513(13) 0.4400(2) 0.33999(14) 0.084(4) Uani 0.5 1 d DG U P E -1
C7 C 0.58949(12) 0.3782(2) 0.28835(17) 0.105(4) Uani 0.5 1 d DG U P E -1
C8 C 0.55748(9) 0.4047(2) 0.22687(19) 0.097(4) Uani 0.5 1 d G U P E -1
C9 C 0.54562(8) 0.4793(2) 0.21667(19) 0.080(4) Uani 0.5 1 d DG U P E -1
C10 C 0.53657(8) 0.5104(2) 0.15365(19) 0.083(3) Uani 0.5 1 d G U P E -1
C11 C 0.55091(9) 0.5990(2) 0.13701(18) 0.079(4) Uani 0.5 1 d G U P E -1
C12 C 0.56677(9) 0.6642(2) 0.17621(18) 0.073(4) Uani 0.5 1 d DG U P E -1
C13 C 0.60080(11) 0.72450(19) 0.16553(17) 0.057(3) Uani 0.5 1 d G U P E -1
C14 C 0.64302(13) 0.75765(17) 0.22177(17) 0.062(3) Uani 0.5 1 d G U P E -1
C15 C 0.64733(13) 0.72725(19) 0.28654(15) 0.076(3) Uani 0.5 1 d G U P E -1
C16 C 0.70252(14) 0.71979(19) 0.31127(14) 0.069(3) Uani 0.5 1 d G U P E -1
C17 C 0.72016(14) 0.6491(2) 0.36359(11) 0.069(3) Uani 0.5 1 d DG U P E -1
C18 C 0.67866(15) 0.5864(2) 0.37932(10) 0.077(4) Uani 0.5 1 d G U P E -1
C19 C 0.69422(15) 0.5008(2) 0.39491(9) 0.086(3) Uani 0.5 1 d DG U P E -1
C20 C 0.66223(15) 0.4257(2) 0.37238(11) 0.078(4) Uani 0.5 1 d DG U P E -1
C21 C 0.69903(15) 0.3527(2) 0.36458(13) 0.080(4) Uani 0.5 1 d DG U P E -1
C22 C 0.68446(15) 0.2892(2) 0.31625(16) 0.085(4) Uani 0.5 1 d DG U P E -1
C23 C 0.62232(13) 0.3047(2) 0.28371(17) 0.103(5) Uani 0.5 1 d G U P E -1
C24 C 0.60647(13) 0.28339(19) 0.22010(19) 0.113(5) Uani 0.5 1 d DG U P E -1
C25 C 0.56654(11) 0.3413(2) 0.1849(2) 0.107(5) Uani 0.5 1 d DG U P E -1
C26 C 0.56242(11) 0.3657(2) 0.11379(19) 0.099(4) Uani 0.5 1 d DG U P E -1
C27 C 0.54750(10) 0.4475(2) 0.09977(19) 0.085(4) Uani 0.5 1 d G U P E -1
C28 C 0.56302(12) 0.5129(2) 0.04974(16) 0.100(4) Uani 0.5 1 d G U P E -1
C29 C 0.57174(11) 0.5920(2) 0.06564(16) 0.093(4) Uani 0.5 1 d G U P E -1
C30 C 0.61439(13) 0.6553(2) 0.05048(14) 0.082(4) Uani 0.5 1 d G U P E -1
C31 C 0.62355(13) 0.72142(19) 0.10220(16) 0.055(3) Uani 0.5 1 d G U P E -1
C32 C 0.67788(13) 0.75022(18) 0.10896(15) 0.060(3) Uani 0.5 1 d G U P E -1
C33 C 0.69714(13) 0.77144(17) 0.17811(16) 0.065(3) Uani 0.5 1 d G U P E -1
C34 C 0.74744(12) 0.75838(18) 0.20693(17) 0.070(3) Uani 0.5 1 d G U P E -1
C35 C 0.75333(13) 0.73692(19) 0.27509(16) 0.074(4) Uani 0.5 1 d G U P E -1
C36 C 0.79307(12) 0.6873(2) 0.29703(16) 0.078(4) Uani 0.5 1 d G U P E -1
C37 C 0.77418(13) 0.6262(2) 0.35846(13) 0.081(4) Uani 0.5 1 d DG U P E -1
C38 C 0.79067(13) 0.5382(2) 0.37263(13) 0.090(4) Uani 0.5 1 d G U P E -1
C39 C 0.74917(15) 0.4762(2) 0.39456(10) 0.077(4) Uani 0.5 1 d DG U P E -1
C40 C 0.75222(15) 0.3855(2) 0.37197(12) 0.069(3) Uani 0.5 1 d DG U P E -1
C41 C 0.79114(13) 0.3507(2) 0.32974(16) 0.072(4) Uani 0.5 1 d DG U P E -1
C42 C 0.77482(13) 0.2856(2) 0.27732(18) 0.069(4) Uani 0.5 1 d DG U P E -1
C43 C 0.72034(15) 0.25307(18) 0.27392(17) 0.076(3) Uani 0.5 1 d DG U P E -1
C44 C 0.69578(15) 0.22922(16) 0.21304(18) 0.096(4) Uani 0.5 1 d DG U P E -1
C45 C 0.64172(14) 0.24306(17) 0.18083(19) 0.122(5) Uani 0.5 1 d DG U P E -1
C46 C 0.63924(15) 0.26695(19) 0.10816(17) 0.112(5) Uani 0.5 1 d DG U P E -1
C47 C 0.60072(14) 0.3250(2) 0.07275(17) 0.102(4) Uani 0.5 1 d DG U P E -1
C48 C 0.61435(15) 0.3859(2) 0.02342(14) 0.101(4) Uani 0.5 1 d DG U P E -1
C49 C 0.60180(15) 0.4783(2) 0.01052(13) 0.091(4) Uani 0.5 1 d DG U P E -1
C50 C 0.64542(16) 0.5265(3) -0.01281(9) 0.098(4) Uani 0.5 1 d DG U P E -1
C51 C 0.64221(15) 0.6219(2) 0.01154(11) 0.096(4) Uani 0.5 1 d DG U P E -1
C52 C 0.69254(16) 0.6445(2) 0.01346(11) 0.095(4) Uani 0.5 1 d DG U P E -1
C53 C 0.71755(14) 0.7103(2) 0.06729(14) 0.075(4) Uani 0.5 1 d G U P E -1
C54 C 0.76368(13) 0.7077(2) 0.09166(16) 0.094(4) Uani 0.5 1 d G U P E -1
C55 C 0.78167(12) 0.7346(2) 0.16498(18) 0.092(4) Uani 0.5 1 d DG U P E -1
C56 C 0.82793(10) 0.6714(2) 0.19301(19) 0.088(4) Uani 0.5 1 d DG U P E -1
C57 C 0.83062(10) 0.6482(2) 0.26080(18) 0.076(3) Uani 0.5 1 d G U P E -1
C58 C 0.84952(9) 0.5617(3) 0.28358(19) 0.091(4) Uani 0.5 1 d G U P E -1
C59 C 0.82982(11) 0.5145(3) 0.33205(17) 0.101(4) Uani 0.5 1 d G U P E -1
C60 C 0.82967(11) 0.4108(2) 0.31830(18) 0.087(4) Uani 0.5 1 d G U P E -1
C61 C 0.85308(9) 0.4113(3) 0.2520(2) 0.093(4) Uani 0.5 1 d G U P E -1
C62 C 0.83915(10) 0.3529(2) 0.2048(2) 0.096(4) Uani 0.5 1 d G U P E -1
C63 C 0.79970(13) 0.2844(2) 0.21944(19) 0.085(4) Uani 0.5 1 d G U P E -1
C64 C 0.77912(14) 0.2675(2) 0.15637(19) 0.095(4) Uani 0.5 1 d G U P E -1
C65 C 0.72788(15) 0.23539(18) 0.15299(18) 0.102(4) Uani 0.5 1 d DG U P E -1
C66 C 0.69548(16) 0.2618(2) 0.09052(17) 0.112(5) Uani 0.5 1 d DG U P E -1
C67 C 0.70566(16) 0.3122(2) 0.03909(15) 0.112(5) Uani 0.5 1 d DG U P E -1
C68 C 0.66930(17) 0.3720(2) 0.00682(12) 0.104(5) Uani 0.5 1 d DG U P E -1
C69 C 0.68616(17) 0.4567(3) -0.01702(9) 0.107(4) Uani 0.5 1 d DG U P E -1
C70 C 0.73447(17) 0.4826(3) -0.01271(11) 0.138(5) Uani 0.5 1 d DG U P E -1
C71 C 0.73612(16) 0.5801(3) 0.00196(11) 0.097(4) Uani 0.5 1 d DG U P E -1
C72 C 0.79191(15) 0.5766(3) 0.02919(15) 0.135(5) Uani 0.5 1 d DG U P E -1
C73 C 0.80451(12) 0.6351(3) 0.08089(17) 0.115(4) Uani 0.5 1 d DG U P E -1
C74 C 0.84107(10) 0.6081(3) 0.13944(19) 0.108(4) Uani 0.5 1 d DG U P E -1
C75 C 0.85682(8) 0.5205(3) 0.1592(2) 0.114(4) Uani 0.5 1 d DG U P E -1
C76 C 0.86429(7) 0.5074(3) 0.2258(2) 0.100(3) Uani 0.5 1 d G U P E -1
C77 C 0.82831(12) 0.3666(3) 0.1301(2) 0.111(5) Uani 0.5 1 d G U P E -1
C78 C 0.79270(14) 0.3105(2) 0.10339(19) 0.100(4) Uani 0.5 1 d G U P E -1
C79 C 0.75985(16) 0.3386(2) 0.04682(16) 0.102(4) Uani 0.5 1 d DG U P E -1
C80 C 0.76951(15) 0.4274(3) 0.02742(14) 0.125(5) Uani 0.5 1 d DG U P E -1
C81 C 0.81106(13) 0.4904(3) 0.05421(17) 0.134(4) Uani 0.5 1 d DG U P E -1
C82 C 0.83825(11) 0.4525(3) 0.10516(19) 0.113(4) Uani 0.5 1 d DG U P E -1

loop_
_atom_site_aniso_label
_atom_site_aniso_U_11
_atom_site_aniso_U_22
_atom_site_aniso_U_33
_atom_site_aniso_U_23
_atom_site_aniso_U_13
_atom_site_aniso_U_12
Lu1 0.0276(9) 0.0289(12) 0.0369(15) -0.0040(9) -0.0051(10) 0.0097(8)
Lu2 0.0345(17) 0.048(2) 0.068(4) -0.020(2) 0.011(2) 0.0112(17)
Lu3 0.065(2) 0.119(3) 0.101(5) 0.000 0.002(4) 0.000
Lu4 0.065(3) 0.105(4) 0.082(5) 0.000 -0.002(5) 0.000
Lu5 0.045(3) 0.061(4) 0.032(3) 0.000 -0.011(2) 0.000
Lu6 0.177(12) 0.092(7) 0.132(9) 0.020(6) 0.107(9) -0.017(7)
Lu7 0.039(3) 0.069(3) 0.068(4) -0.011(2) 0.002(3) 0.013(2)
Lu8 0.032(3) 0.050(3) 0.045(3) -0.014(3) -0.006(3) 0.017(3)
Ni1A 0.0112(4) 0.0182(4) 0.0309(4) 0.000 -0.0084(3) 0.000
C1A 0.041(3) 0.045(3) 0.043(3) 0.008(2) -0.014(2) 0.007(2)
N2A 0.0134(15) 0.0201(16) 0.0367(18) -0.0002(14) -0.0071(13) -0.0003(12)
C2A 0.025(2) 0.036(2) 0.044(2) 0.003(2) -0.0150(18) 0.0031(18)
N3A 0.014(2) 0.021(2) 0.030(2) 0.000 -0.0038(18) 0.000
C4A 0.0160(17) 0.027(2) 0.034(2) 0.0020(17) -0.0064(15) 0.0009(15)
C5A 0.0165(17) 0.027(2) 0.036(2) 0.0050(17) -0.0073(15) 0.0012(15)
C6A 0.0167(17) 0.0231(19) 0.037(2) 0.0028(17) -0.0039(15) 0.0023(15)
C7A 0.0185(18) 0.022(2) 0.051(2) 0.0032(18) -0.0061(17) 0.0006(15)
C8A 0.029(2) 0.020(2) 0.064(3) 0.005(2) -0.014(2) 0.0004(17)
C9A 0.045(3) 0.035(3) 0.074(4) 0.022(3) -0.008(3) -0.001(2)
C10A 0.0183(18) 0.0209(19) 0.047(2) -0.0011(18) -0.0062(17) -0.0015(15)
C11A 0.028(2) 0.018(2) 0.060(3) -0.0042(19) -0.009(2) -0.0012(17)
C12A 0.032(2) 0.031(2) 0.075(4) 0.003(2) -0.004(2) -0.014(2)
C13A 0.0167(18) 0.024(2) 0.036(2) -0.0023(16) -0.0026(15) -0.0022(15)
C14A 0.0163(17) 0.027(2) 0.033(2) -0.0036(17) -0.0062(15) -0.0047(15)
C15A 0.0130(17) 0.027(2) 0.032(2) -0.0016(16) -0.0047(15) -0.0012(15)
C16A 0.0106(16) 0.035(2) 0.0271(18) 0.0005(17) -0.0053(14) -0.0006(16)
C17A 0.0190(19) 0.037(2) 0.032(2) -0.0035(18) -0.0083(16) -0.0036(17)
C18A 0.024(2) 0.053(3) 0.048(3) -0.013(2) -0.0018(19) -0.016(2)
C3A 0.0165(18) 0.035(2) 0.036(2) 0.0028(19) -0.0097(16) 0.0016(17)
N1A 0.015(2) 0.021(2) 0.034(2) 0.000 -0.0078(18) 0.000
C1B 0.047(4) 0.058(5) 0.047(4) 0.000 -0.002(3) 0.000
C8B 0.094(8) 0.244(14) 0.215(14) 0.084(13) 0.025(9) 0.018(10)
C9B 0.125(9) 0.237(15) 0.217(13) 0.010(13) -0.007(10) -0.029(11)
C7B 0.072(6) 0.229(12) 0.184(11) 0.038(11) 0.014(7) 0.004(8)
C2B 0.061(5) 0.056(4) 0.040(4) 0.000 0.006(3) 0.000
C3B 0.069(5) 0.107(7) 0.043(4) 0.000 -0.010(4) 0.000
C4B 0.046(5) 0.107(7) 0.065(5) 0.000 -0.010(4) 0.000
C5B 0.045(4) 0.053(4) 0.053(4) 0.000 0.003(3) 0.000
C6B 0.043(4) 0.048(4) 0.042(4) 0.000 -0.009(3) 0.000
C1 0.048(6) 0.089(7) 0.089(7) -0.012(6) 0.026(5) 0.003(6)
C2 0.042(6) 0.078(7) 0.098(8) 0.009(7) 0.015(6) 0.020(6)
C3 0.075(7) 0.079(8) 0.089(7) 0.002(7) 0.040(6) 0.007(7)
C4 0.088(8) 0.102(9) 0.070(7) -0.026(7) 0.026(6) 0.015(7)
C5 0.063(6) 0.093(10) 0.082(6) -0.013(7) 0.040(5) -0.013(6)
C6 0.094(8) 0.098(9) 0.069(7) -0.005(7) 0.056(6) -0.022(7)
C7 0.101(9) 0.107(9) 0.111(9) 0.004(8) 0.032(8) -0.037(8)
C8 0.071(7) 0.100(9) 0.124(9) -0.011(8) 0.037(7) -0.031(7)
C9 0.039(5) 0.095(9) 0.109(7) -0.004(7) 0.017(5) -0.013(6)
C10 0.040(4) 0.093(8) 0.113(7) 0.006(8) -0.021(5) -0.004(7)
C11 0.045(6) 0.078(7) 0.109(8) 0.009(7) -0.026(6) 0.002(6)
C12 0.047(6) 0.068(7) 0.101(8) 0.020(7) -0.015(6) 0.025(6)
C13 0.048(5) 0.053(6) 0.069(6) 0.027(5) -0.010(5) 0.010(5)
C14 0.093(7) 0.036(5) 0.055(6) -0.004(5) -0.010(6) 0.012(5)
C15 0.091(8) 0.060(6) 0.077(7) -0.023(6) 0.004(6) 0.022(6)
C16 0.078(7) 0.054(6) 0.074(7) -0.037(6) -0.004(6) 0.003(6)
C17 0.092(8) 0.063(7) 0.052(6) -0.032(6) 0.007(6) -0.020(6)
C18 0.123(8) 0.063(7) 0.049(6) -0.025(6) 0.025(6) 0.001(7)
C19 0.141(8) 0.074(6) 0.046(4) -0.009(10) 0.020(5) 0.000(10)
C20 0.104(8) 0.081(7) 0.054(7) 0.002(7) 0.030(6) -0.029(7)
C21 0.105(8) 0.071(7) 0.065(7) 0.026(6) 0.013(6) -0.001(7)
C22 0.103(9) 0.060(7) 0.091(8) 0.027(7) 0.000(7) -0.014(7)
C23 0.108(9) 0.084(8) 0.118(9) 0.008(8) 0.018(8) -0.029(8)
C24 0.113(9) 0.087(8) 0.139(10) 0.002(8) 0.011(9) -0.040(8)
C25 0.089(9) 0.099(9) 0.134(9) -0.008(9) 0.012(9) -0.038(9)
C26 0.084(8) 0.103(9) 0.109(9) -0.025(8) -0.005(7) -0.047(7)
C27 0.054(6) 0.100(8) 0.093(8) 0.006(7) -0.031(6) -0.033(6)
C28 0.099(7) 0.095(8) 0.098(7) 0.012(8) -0.047(6) -0.021(8)
C29 0.096(8) 0.068(7) 0.103(8) 0.021(7) -0.065(7) -0.023(7)
C30 0.122(8) 0.053(6) 0.063(7) 0.020(6) -0.049(7) -0.019(7)
C31 0.063(6) 0.045(6) 0.050(5) 0.016(5) -0.038(5) -0.010(5)
C32 0.079(7) 0.037(5) 0.064(6) 0.009(5) 0.000(6) -0.019(5)
C33 0.087(7) 0.031(5) 0.074(7) 0.004(5) -0.008(6) -0.016(5)
C34 0.088(7) 0.042(5) 0.078(7) -0.002(5) -0.008(6) -0.030(6)
C35 0.084(8) 0.049(7) 0.086(7) -0.024(6) -0.016(7) -0.019(6)
C36 0.072(7) 0.067(8) 0.090(8) -0.028(7) -0.020(7) -0.030(6)
C37 0.097(8) 0.078(7) 0.062(7) -0.026(6) -0.037(7) -0.021(7)
C38 0.099(8) 0.100(8) 0.062(6) -0.021(6) -0.048(6) 0.007(7)
C39 0.112(8) 0.078(8) 0.038(5) -0.002(5) -0.017(5) 0.022(6)
C40 0.090(8) 0.066(7) 0.048(6) 0.015(5) -0.016(6) 0.013(6)
C41 0.071(7) 0.060(7) 0.079(7) 0.011(6) -0.025(6) 0.030(6)
C42 0.079(7) 0.043(6) 0.080(7) 0.006(6) -0.016(6) 0.025(6)
C43 0.104(8) 0.032(5) 0.089(7) 0.013(6) -0.007(7) 0.005(6)
C44 0.122(9) 0.042(6) 0.117(9) 0.000(7) -0.030(8) -0.004(7)
C45 0.143(10) 0.076(8) 0.142(10) -0.006(8) -0.012(9) -0.034(8)
C46 0.137(10) 0.079(8) 0.115(9) -0.023(8) -0.017(9) -0.029(8)
C47 0.110(9) 0.095(9) 0.098(9) -0.027(8) -0.005(8) -0.049(7)
C48 0.119(9) 0.110(9) 0.069(7) -0.019(7) -0.028(7) -0.057(8)
C49 0.106(8) 0.104(9) 0.055(6) -0.004(6) -0.044(6) -0.019(7)
C50 0.145(9) 0.100(9) 0.043(5) -0.003(6) -0.024(7) -0.052(7)
C51 0.149(10) 0.080(8) 0.056(7) 0.017(7) -0.016(8) -0.032(8)
C52 0.165(10) 0.075(7) 0.047(6) 0.016(6) 0.021(7) -0.039(8)
C53 0.115(8) 0.058(6) 0.057(6) 0.009(6) 0.028(6) -0.044(6)
C54 0.116(9) 0.080(8) 0.089(8) 0.006(7) 0.030(7) -0.043(7)
C55 0.104(9) 0.072(8) 0.100(8) 0.002(8) 0.003(8) -0.055(8)
C56 0.073(7) 0.073(7) 0.122(8) -0.004(7) 0.033(7) -0.045(6)
C57 0.040(5) 0.074(7) 0.109(8) -0.017(7) -0.020(6) -0.032(5)
C58 0.035(6) 0.104(9) 0.128(9) 0.002(8) -0.034(6) -0.026(6)
C59 0.067(6) 0.100(9) 0.124(8) -0.001(8) -0.063(6) -0.005(7)
C60 0.056(6) 0.076(7) 0.119(8) 0.011(7) -0.047(6) 0.018(6)
C61 0.038(6) 0.096(8) 0.143(9) 0.004(8) -0.007(7) 0.029(6)
C62 0.065(7) 0.085(8) 0.139(9) 0.004(8) 0.020(8) 0.042(7)
C63 0.092(8) 0.061(7) 0.100(8) 0.002(7) 0.002(7) 0.042(6)
C64 0.117(9) 0.068(8) 0.098(8) -0.007(7) -0.007(8) 0.063(8)
C65 0.135(9) 0.056(7) 0.112(9) -0.016(7) -0.011(8) 0.024(8)
C66 0.149(10) 0.078(9) 0.109(9) -0.037(8) 0.000(9) 0.006(8)
C67 0.149(10) 0.103(9) 0.085(8) -0.047(8) 0.017(8) 0.015(9)
C68 0.122(10) 0.128(10) 0.059(7) -0.043(8) -0.009(7) -0.009(9)
C69 0.134(10) 0.152(9) 0.035(5) -0.029(7) 0.003(7) -0.051(8)
C70 0.194(10) 0.141(10) 0.085(7) 0.002(8) 0.047(8) -0.008(9)
C71 0.190(10) 0.070(7) 0.040(6) 0.011(5) 0.065(7) -0.015(8)
C72 0.181(11) 0.125(9) 0.111(9) 0.003(8) 0.086(8) -0.013(9)
C73 0.135(9) 0.112(9) 0.108(8) 0.009(8) 0.071(8) -0.039(8)
C74 0.091(8) 0.108(9) 0.135(9) -0.001(8) 0.062(7) -0.037(8)
C75 0.078(7) 0.127(10) 0.145(9) -0.003(9) 0.058(7) -0.007(8)
C76 0.032(4) 0.108(8) 0.160(9) -0.002(10) 0.008(6) 0.000(8)
C77 0.100(9) 0.105(9) 0.133(9) -0.010(8) 0.041(8) 0.034(8)
C78 0.117(9) 0.087(8) 0.099(8) -0.022(7) 0.030(7) 0.052(7)
C79 0.136(9) 0.100(8) 0.076(7) -0.029(7) 0.038(7) 0.039(8)
C80 0.153(10) 0.137(10) 0.096(8) -0.009(8) 0.082(8) 0.035(9)
C81 0.172(10) 0.130(9) 0.112(8) -0.014(10) 0.092(7) 0.010(10)
C82 0.107(8) 0.115(9) 0.128(9) -0.002(8) 0.073(8) 0.005(8)

loop_
_atom_type_symbol
_atom_type_description
_atom_type_scat_dispersion_real
_atom_type_scat_dispersion_imag
_atom_type_scat_source
C C 0.0021 0.0012 'International Tables Vol C Tables 4.2.6.8 and 6.1.1.4'
H H 0.0000 0.0000 'International Tables Vol C Tables 4.2.6.8 and 6.1.1.4'
N N 0.0044 0.0024 'International Tables Vol C Tables 4.2.6.8 and 6.1.1.4'
Ni Ni 0.3368 0.8587 'International Tables Vol C Tables 4.2.6.8 and 6.1.1.4'
Lu Lu -0.2578 4.6266 'International Tables Vol C Tables 4.2.6.8 and 6.1.1.4'

loop_
_geom_angle_atom_site_label_1
_geom_angle_atom_site_label_2
_geom_angle_atom_site_label_3
_geom_angle
_geom_angle_site_symmetry_1
_geom_angle_site_symmetry_3
_geom_angle_publ_flag
Lu7 Lu1 Lu8 107.7(13) . . ?
Lu7 Lu1 Lu3 17.2(9) . . ?
Lu8 Lu1 Lu3 103.6(8) . . ?
Lu7 Lu1 Lu4 22.5(11) . . ?
Lu8 Lu1 Lu4 112.5(8) . . ?
Lu3 Lu1 Lu4 10.6(4) . . ?
Lu7 Lu1 Lu5 101.9(10) . . ?
Lu8 Lu1 Lu5 27.8(6) . . ?
Lu3 Lu1 Lu5 90.7(3) . . ?
Lu4 Lu1 Lu5 96.5(4) . . ?
Lu7 Lu1 Lu5 65.9(3) 6_565 . ?
Lu7 Lu1 Lu6 95.2(10) . . ?
Lu8 Lu1 Lu6 87.7(7) . . ?
Lu3 Lu1 Lu6 78.2(4) . . ?
Lu4 Lu1 Lu6 73.7(6) . . ?
Lu7 Lu1 Lu6 74.3(3) 6_565 . ?
Lu5 Lu1 Lu6 60.8(3) . . ?
Lu8 Lu1 Lu6 71.8(3) 6_565 . ?
Lu2 Lu1 Lu6 71.3(3) 6_565 . ?
Lu8 Lu2 Lu7 143.9(15) . . ?
Lu8 Lu2 Lu3 121.3(10) . . ?
Lu7 Lu2 Lu3 24.4(11) . . ?
Lu8 Lu2 Lu4 127.7(9) . . ?
Lu7 Lu2 Lu4 21.4(10) . . ?
Lu3 Lu2 Lu4 9.2(4) . . ?
Lu8 Lu2 Lu5 30.1(7) . . ?
Lu7 Lu2 Lu5 123.0(11) . . ?
Lu3 Lu2 Lu5 98.7(3) . . ?
Lu4 Lu2 Lu5 102.5(4) . . ?
Lu8 Lu2 Lu6 88.9(9) . . ?
Lu7 Lu2 Lu6 88.5(10) . . ?
Lu3 Lu2 Lu6 76.4(4) . . ?
Lu4 Lu2 Lu6 71.5(6) . . ?
Lu5 Lu2 Lu6 62.5(3) . . ?
Lu7 Lu2 Lu6 75.2(4) 6_565 . ?
Lu8 Lu2 Lu6 74.5(3) 6_565 . ?
Lu2 Lu2 Lu6 73.2(2) 6_565 . ?
Lu1 Lu2 Lu6 70.4(3) 6_565 . ?
Lu4 Lu3 Lu7 118.7(12) . . ?
Lu4 Lu3 Lu1 116.6(16) . . ?
Lu7 Lu3 Lu1 9.0(5) . . ?
Lu7 Lu3 Lu1 112.4(7) 6_565 . ?
Lu1 Lu3 Lu1 108.0(5) 6_565 . ?
Lu4 Lu3 Lu2 126.3(19) . . ?
Lu7 Lu3 Lu2 14.0(6) . . ?
Lu7 Lu3 Lu2 102.6(7) 6_565 . ?
Lu1 Lu3 Lu2 98.8(4) 6_565 . ?
Lu1 Lu3 Lu2 10.3(2) . . ?
Lu2 Lu3 Lu2 89.2(4) 6_565 . ?
Lu4 Lu3 Lu8 136(3) . . ?
Lu7 Lu3 Lu8 27.6(7) . . ?
Lu7 Lu3 Lu8 88.7(7) 6_565 . ?
Lu1 Lu3 Lu8 84.9(4) 6_565 . ?
Lu1 Lu3 Lu8 23.8(4) . . ?
Lu2 Lu3 Lu8 75.3(4) 6_565 . ?
Lu2 Lu3 Lu8 13.9(2) . . ?
Lu4 Lu3 Lu6 80(4) . . ?
Lu7 Lu3 Lu6 74.1(7) . . ?
Lu7 Lu3 Lu6 89.5(7) 6_565 . ?
Lu1 Lu3 Lu6 80.5(4) 6_565 . ?
Lu1 Lu3 Lu6 65.3(4) . . ?
Lu2 Lu3 Lu6 80.2(4) 6_565 . ?
Lu2 Lu3 Lu6 67.0(4) . . ?
Lu8 Lu3 Lu6 65.4(4) . . ?
Lu8 Lu3 Lu6 75.1(4) 6_565 . ?
Lu4 Lu3 Lu5 131(4) . . ?
Lu7 Lu3 Lu5 60.5(6) . . ?
Lu7 Lu3 Lu5 60.5(6) 6_565 . ?
Lu1 Lu3 Lu5 54.4(3) 6_565 . ?
Lu1 Lu3 Lu5 54.4(3) . . ?
Lu2 Lu3 Lu5 46.5(2) 6_565 . ?
Lu2 Lu3 Lu5 46.5(2) . . ?
Lu8 Lu3 Lu5 33.9(3) . . ?
Lu8 Lu3 Lu5 33.9(3) 6_565 . ?
Lu6 Lu3 Lu5 52.1(3) . . ?
Lu6 Lu3 Lu5 52.1(3) 6_565 . ?
Lu3 Lu4 Lu7 46.8(10) . . ?
Lu3 Lu4 Lu1 52.9(14) . . ?
Lu7 Lu4 Lu1 9.6(5) . . ?
Lu7 Lu4 Lu1 91.6(7) 6_565 . ?
Lu1 Lu4 Lu1 92.3(5) 6_565 . ?
Lu3 Lu4 Lu2 44.5(16) . . ?
Lu7 Lu4 Lu2 10.3(5) . . ?
Lu7 Lu4 Lu2 82.8(7) 6_565 . ?
Lu1 Lu4 Lu2 83.9(5) 6_565 . ?
Lu1 Lu4 Lu2 8.91(18) . . ?
Lu2 Lu4 Lu2 75.3(5) 6_565 . ?
Lu3 Lu4 Lu8 38(2) . . ?
Lu7 Lu4 Lu8 20.5(6) . . ?
Lu7 Lu4 Lu8 72.1(7) 6_565 . ?
Lu1 Lu4 Lu8 72.7(4) 6_565 . ?
Lu1 Lu4 Lu8 19.6(3) . . ?
Lu2 Lu4 Lu8 64.2(5) 6_565 . ?
Lu2 Lu4 Lu8 11.2(2) . . ?
Lu3 Lu4 Lu6 92(4) . . ?
Lu7 Lu4 Lu6 73.9(8) . . ?
Lu7 Lu4 Lu6 86.9(9) 6_565 . ?
Lu1 Lu4 Lu6 78.6(6) 6_565 . ?
Lu1 Lu4 Lu6 64.7(5) . . ?
Lu2 Lu4 Lu6 77.5(6) 6_565 . ?
Lu2 Lu4 Lu6 65.8(5) . . ?
Lu8 Lu4 Lu6 63.1(5) . . ?
Lu8 Lu4 Lu6 71.9(5) 6_565 . ?
Lu8 Lu5 Lu2 9.9(3) . . ?
Lu8 Lu5 Lu2 72.7(4) 6_565 . ?
Lu8 Lu5 Lu1 13.7(3) . . ?
Lu8 Lu5 Lu1 74.8(3) 6_565 . ?
Lu2 Lu5 Lu1 5.0(2) . . ?
Lu2 Lu5 Lu1 68.35(13) 6_565 . ?
Lu1 Lu5 Lu1 69.3(2) 6_565 . ?
Lu8 Lu5 Lu6 76.3(4) . . ?
Lu8 Lu5 Lu6 88.8(4) 6_565 . ?
Lu2 Lu5 Lu6 67.8(3) . . ?
Lu2 Lu5 Lu6 79.2(3) 6_565 . ?
Lu1 Lu5 Lu6 75.1(3) 6_565 . ?
Lu1 Lu5 Lu6 63.1(3) . . ?
Lu8 Lu5 Lu7 21.2(4) . . ?
Lu8 Lu5 Lu7 61.9(4) 6_565 . ?
Lu2 Lu5 Lu7 12.4(3) . . ?
Lu2 Lu5 Lu7 55.4(4) 6_565 . ?
Lu1 Lu5 Lu7 56.4(3) 6_565 . ?
Lu1 Lu5 Lu7 13.0(3) . . ?
Lu6 Lu5 Lu7 63.7(4) . . ?
Lu6 Lu5 Lu7 71.6(4) 6_565 . ?
Lu7 Lu5 Lu7 43.4(6) 6_565 . ?
Lu8 Lu5 Lu3 42.9(3) . . ?
Lu8 Lu5 Lu3 42.9(3) 6_565 . ?
Lu2 Lu5 Lu3 34.78(16) . . ?
Lu2 Lu5 Lu3 34.78(16) 6_565 . ?
Lu1 Lu5 Lu3 34.85(12) 6_565 . ?
Lu1 Lu5 Lu3 34.86(12) . . ?
Lu6 Lu5 Lu3 60.4(3) . . ?
Lu6 Lu5 Lu3 60.4(3) 6_565 . ?
Lu7 Lu5 Lu3 22.4(3) 6_565 . ?
Lu7 Lu5 Lu3 22.4(3) . . ?
Lu6 Lu6 Lu5 80.1(2) 6_565 . ?
Lu6 Lu6 Lu1 111.2(2) 6_565 . ?
Lu5 Lu6 Lu1 56.18(19) . . ?
Lu6 Lu6 Lu2 106.8(2) 6_565 . ?
Lu5 Lu6 Lu2 49.69(19) . . ?
Lu1 Lu6 Lu2 6.63(15) . . ?
Lu6 Lu6 Lu8 103.4(3) 6_565 . ?
Lu5 Lu6 Lu8 37.7(2) . . ?
Lu1 Lu6 Lu8 18.6(2) . . ?
Lu2 Lu6 Lu8 12.47(15) . . ?
Lu6 Lu6 Lu7 101.2(3) 6_565 . ?
Lu5 Lu6 Lu7 59.4(3) . . ?
Lu1 Lu6 Lu7 12.7(3) . . ?
Lu2 Lu6 Lu7 14.3(3) . . ?
Lu8 Lu6 Lu7 25.4(3) . . ?
Lu6 Lu6 Lu4 80.9(2) 6_565 . ?
Lu5 Lu6 Lu4 75.4(3) . . ?
Lu1 Lu6 Lu4 41.6(2) . . ?
Lu2 Lu6 Lu4 42.7(3) . . ?
Lu8 Lu6 Lu4 51.6(3) . . ?
Lu7 Lu6 Lu4 29.0(3) . . ?
Lu6 Lu6 Lu3 81.0(2) 6_565 . ?
Lu5 Lu6 Lu3 67.5(2) . . ?
Lu1 Lu6 Lu3 36.49(18) . . ?
Lu2 Lu6 Lu3 36.59(19) . . ?
Lu8 Lu6 Lu3 44.4(2) . . ?
Lu7 Lu6 Lu3 23.8(3) . . ?
Lu4 Lu6 Lu3 8.0(3) . . ?
Lu1 Lu7 Lu2 27.4(8) . . ?
Lu1 Lu7 Lu3 153.8(13) . . ?
Lu2 Lu7 Lu3 141.6(15) . . ?
Lu1 Lu7 Lu8 43.6(10) . . ?
Lu2 Lu7 Lu8 16.8(7) . . ?
Lu3 Lu7 Lu8 126.1(12) . . ?
Lu1 Lu7 Lu4 147.9(15) . . ?
Lu2 Lu7 Lu4 148.3(14) . . ?
Lu3 Lu7 Lu4 14.5(5) . . ?
Lu8 Lu7 Lu4 135.7(11) . . ?
Lu1 Lu7 Lu5 65.2(9) . . ?
Lu2 Lu7 Lu5 44.5(9) . . ?
Lu3 Lu7 Lu5 97.1(7) . . ?
Lu8 Lu7 Lu5 31.1(5) . . ?
Lu4 Lu7 Lu5 104.9(7) . . ?
Lu7 Lu7 Lu5 68.3(3) 6_565 . ?
Lu2 Lu7 Lu5 52.7(3) 6_565 . ?
Lu8 Lu7 Lu5 39.7(3) 6_565 . ?
Lu1 Lu7 Lu5 57.8(3) 6_565 . ?
Lu1 Lu7 Lu6 72.1(9) . . ?
Lu2 Lu7 Lu6 77.3(10) . . ?
Lu3 Lu7 Lu6 82.1(7) . . ?
Lu8 Lu7 Lu6 76.7(7) . . ?
Lu4 Lu7 Lu6 77.1(8) . . ?
Lu7 Lu7 Lu6 78.8(3) 6_565 . ?
Lu2 Lu7 Lu6 74.2(4) 6_565 . ?
Lu8 Lu7 Lu6 73.0(4) 6_565 . ?
Lu1 Lu7 Lu6 72.5(3) 6_565 . ?
Lu5 Lu7 Lu6 56.9(3) . . ?
Lu2 Lu8 Lu1 10.5(9) . . ?
Lu2 Lu8 Lu7 19.3(9) . . ?
Lu1 Lu8 Lu7 28.6(8) . . ?
Lu2 Lu8 Lu5 140.1(10) . . ?
Lu1 Lu8 Lu5 138.6(9) . . ?
Lu7 Lu8 Lu5 127.8(8) . . ?
Lu2 Lu8 Lu3 44.9(8) . . ?
Lu1 Lu8 Lu3 52.6(6) . . ?
Lu7 Lu8 Lu3 26.3(7) . . ?
Lu5 Lu8 Lu3 103.2(4) . . ?
Lu2 Lu8 Lu4 41.1(8) . . ?
Lu1 Lu8 Lu4 47.9(6) . . ?
Lu7 Lu8 Lu4 23.8(6) . . ?
Lu5 Lu8 Lu4 104.2(5) . . ?
Lu3 Lu8 Lu4 6.6(4) . . ?
Lu8 Lu8 Lu4 63.4(3) 6_565 . ?
Lu2 Lu8 Lu4 49.5(3) 6_565 . ?
Lu7 Lu8 Lu4 33.8(3) 6_565 . ?
Lu2 Lu8 Lu6 78.6(9) . . ?
Lu1 Lu8 Lu6 73.7(7) . . ?
Lu7 Lu8 Lu6 77.9(7) . . ?
Lu5 Lu8 Lu6 65.9(4) . . ?
Lu3 Lu8 Lu6 70.2(4) . . ?
Lu8 Lu8 Lu6 76.6(3) 6_565 . ?
Lu2 Lu8 Lu6 73.3(3) 6_565 . ?
Lu7 Lu8 Lu6 72.8(4) 6_565 . ?
Lu4 Lu8 Lu6 65.4(5) . . ?
Lu1 Lu8 Lu6 70.0(3) 6_565 . ?
N1A Ni1A N3A 177.8(2) . . ?
N1A Ni1A N2A 90.00(9) . . ?
N3A Ni1A N2A 89.96(9) . . ?
C2A C1A H1AA 109.5 . . ?
C2A C1A H1AB 109.5 . . ?
H1AA C1A H1AB 109.5 . . ?
C2A C1A H1AC 109.5 . . ?
H1AA C1A H1AC 109.5 . . ?
H1AB C1A H1AC 109.5 . . ?
C13A N2A C6A 104.2(3) . . ?
C13A N2A Ni1A 127.8(3) . . ?
C6A N2A Ni1A 128.0(3) . . ?
C3A C2A C1A 112.8(4) . . ?
C3A C2A H2AA 109.0 . . ?
C1A C2A H2AA 109.0 . . ?
C3A C2A H2AB 109.0 . . ?
C1A C2A H2AB 109.0 . . ?
H2AA C2A H2AB 107.8 . . ?
C15A N3A Ni1A 127.8(2) . . ?
C15A N3A Ni1A 127.8(2) 6_565 . ?
C5A C4A N1A 125.4(4) . . ?
C5A C4A C3A 123.1(4) . . ?
N1A C4A C3A 111.4(4) . . ?
C4A C5A C6A 124.0(4) . . ?
C4A C5A H5A 118.0 . . ?
C6A C5A H5A 118.0 . . ?
N2A C6A C5A 124.7(4) . . ?
N2A C6A C7A 111.4(3) . . ?
C5A C6A C7A 123.9(4) . . ?
C10A C7A C6A 106.3(4) . . ?
C10A C7A C8A 129.1(4) . . ?
C6A C7A C8A 124.5(4) . . ?
C7A C8A C9A 113.2(4) . . ?
C7A C8A H8AA 108.9 . . ?
C9A C8A H8AA 108.9 . . ?
C7A C8A H8AB 108.9 . . ?
C9A C8A H8AB 108.9 . . ?
H8AA C8A H8AB 107.8 . . ?
C8A C9A H9AA 109.5 . . ?
C8A C9A H9AB 109.5 . . ?
H9AA C9A H9AB 109.5 . . ?
C8A C9A H9AC 109.5 . . ?
H9AA C9A H9AC 109.5 . . ?
H9AB C9A H9AC 109.5 . . ?
C7A C10A C13A 107.0(4) . . ?
C7A C10A C11A 128.8(4) . . ?
C13A C10A C11A 124.2(4) . . ?
C10A C11A C12A 113.1(4) . . ?
C10A C11A H11A 109.0 . . ?
C12A C11A H11A 109.0 . . ?
C10A C11A H11B 109.0 . . ?
C12A C11A H11B 109.0 . . ?
H11A C11A H11B 107.8 . . ?
C11A C12A H12A 109.5 . . ?
C11A C12A H12B 109.5 . . ?
H12A C12A H12B 109.5 . . ?
C11A C12A H12C 109.5 . . ?
H12A C12A H12C 109.5 . . ?
H12B C12A H12C 109.5 . . ?
C14A C13A N2A 125.0(4) . . ?
C14A C13A C10A 124.0(4) . . ?
N2A C13A C10A 111.0(3) . . ?
C13A C14A C15A 124.3(4) . . ?
C13A C14A H14A 117.9 . . ?
C15A C14A H14A 117.9 . . ?
C14A C15A N3A 125.1(3) . . ?
C14A C15A C16A 123.6(4) . . ?
N3A C15A C16A 111.2(4) . . ?
C16A C16A C15A 106.6(2) 6_565 . ?
C16A C16A C17A 128.7(2) 6_565 . ?
C15A C16A C17A 124.5(4) . . ?
C16A C17A C18A 111.9(4) . . ?
C16A C17A H17A 109.2 . . ?
C18A C17A H17A 109.2 . . ?
C16A C17A H17B 109.2 . . ?
C18A C17A H17B 109.2 . . ?
H17A C17A H17B 107.9 . . ?
C17A C18A H18A 109.5 . . ?
C17A C18A H18B 109.5 . . ?
H18A C18A H18B 109.5 . . ?
C17A C18A H18C 109.5 . . ?
H18A C18A H18C 109.5 . . ?
H18B C18A H18C 109.5 . . ?
C3A C3A C4A 106.5(2) 6_565 . ?
C3A C3A C2A 129.2(2) 6_565 . ?
C4A C3A C2A 124.2(4) . . ?
C4A N1A C4A 104.2(4) 6_565 . ?
C4A N1A Ni1A 127.9(2) 6_565 . ?
C4A N1A Ni1A 127.9(2) . . ?
C2B C1B C6B 121.8(8) . . ?
C2B C1B H1B 119.1 . . ?
C6B C1B H1B 119.1 . . ?
C7B C8B C9B 122.5(15) . 2_755 ?
C7B C8B H8B 118.7 . . ?
C9B C8B H8B 118.7 2_755 . ?
C7B C9B H9B 121.0 . . ?
C8B C9B H9B 121.0 2_755 . ?
C8B C7B C9B 116.3(18) . . ?
C8B C7B H7B 121.9 . . ?
C9B C7B H7B 121.9 . . ?
C1B C2B C3B 117.7(8) . . ?
C1B C2B H2B 121.2 . . ?
C3B C2B H2B 121.2 . . ?
C4B C3B C2B 119.9(8) . . ?
C4B C3B H3B 120.0 . . ?
C2B C3B H3B 120.0 . . ?
C5B C4B C3B 119.3(9) . . ?
C5B C4B H4B 120.4 . . ?
C3B C4B H4B 120.4 . . ?
C6B C5B C4B 121.9(8) . . ?
C6B C5B H5B 119.1 . . ?
C4B C5B H5B 119.1 . . ?
C5B C6B C1B 119.5(7) . . ?
C5B C6B H6B 120.3 . . ?
C1B C6B H6B 120.3 . . ?
C5 C1 C2 124.0 . . ?
C5 C1 C9 117.8 . . ?
C2 C1 C9 113.3 . . ?
C1 C2 C12 131.6 . . ?
C1 C2 C3 96.6 . . ?
C12 C2 C3 119.8 . . ?
C4 C3 C15 108.3 . . ?
C4 C3 C2 117.7 . . ?
C15 C3 C2 122.6 . . ?
C3 C4 C18 138.5 . . ?
C3 C4 C5 99.0 . . ?
C18 C4 C5 116.0 . . ?
C1 C5 C6 134.3 . . ?
C1 C5 C4 102.4 . . ?
C6 C5 C4 115.6 . . ?
C5 C6 C20 127.1 . . ?
C5 C6 C7 103.3 . . ?
C20 C6 C7 123.5 . . ?
C23 C7 C8 117.0 . . ?
C23 C7 C6 108.6 . . ?
C8 C7 C6 125.3 . . ?
C9 C8 C25 130.5 . . ?
C9 C8 C7 121.3 . . ?
C25 C8 C7 102.5 . . ?
C8 C9 C10 121.2 . . ?
C8 C9 C1 116.9 . . ?
C10 C9 C1 116.2 . . ?
C9 C10 C11 121.1 . . ?
C9 C10 C27 115.0 . . ?
C11 C10 C27 111.8 . . ?
C12 C11 C10 130.1 . . ?
C12 C11 C29 119.1 . . ?
C10 C11 C29 104.9 . . ?
C13 C12 C11 128.3 . . ?
C13 C12 C2 117.0 . . ?
C11 C12 C2 105.4 . . ?
C12 C13 C31 116.5 . . ?
C12 C13 C14 122.5 . . ?
C31 C13 C14 109.9 . . ?
C15 C14 C13 124.2 . . ?
C15 C14 C33 121.4 . . ?
C13 C14 C33 101.9 . . ?
C14 C15 C3 113.7 . . ?
C14 C15 C16 110.3 . . ?
C3 C15 C16 123.6 . . ?
C15 C16 C17 120.2 . . ?
C15 C16 C35 130.2 . . ?
C17 C16 C35 103.1 . . ?
C37 C17 C18 124.5 . . ?
C37 C17 C16 110.4 . . ?
C18 C17 C16 115.1 . . ?
C4 C18 C19 120.7 . . ?
C4 C18 C17 113.7 . . ?
C19 C18 C17 117.4 . . ?
C18 C19 C39 119.9 . . ?
C18 C19 C20 121.9 . . ?
C39 C19 C20 108.0 . . ?
C6 C20 C19 118.6 . . ?
C6 C20 C21 128.9 . . ?
C19 C20 C21 106.5 . . ?
C22 C21 C40 120.4 . . ?
C22 C21 C20 117.6 . . ?
C40 C21 C20 109.1 . . ?
C21 C22 C43 122.7 . . ?
C21 C22 C23 111.0 . . ?
C43 C22 C23 117.4 . . ?
C24 C23 C7 97.1 . . ?
C24 C23 C22 122.2 . . ?
C7 C23 C22 129.3 . . ?
C23 C24 C45 119.2 . . ?
C23 C24 C25 116.5 . . ?
C45 C24 C25 116.5 . . ?
C8 C25 C26 115.5 . . ?
C8 C25 C24 106.6 . . ?
C26 C25 C24 127.2 . . ?
C27 C26 C47 118.2 . . ?
C27 C26 C25 116.1 . . ?
C47 C26 C25 116.0 . . ?
C26 C27 C10 121.4 . . ?
C26 C27 C28 133.2 . . ?
C10 C27 C28 97.5 . . ?
C29 C28 C49 112.4 . . ?
C29 C28 C27 121.5 . . ?
C49 C28 C27 111.1 . . ?
C28 C29 C30 132.7 . . ?
C28 C29 C11 103.2 . . ?
C30 C29 C11 116.4 . . ?
C51 C30 C31 133.2 . . ?
C51 C30 C29 109.4 . . ?
C31 C30 C29 112.3 . . ?
C13 C31 C32 111.1 . . ?
C13 C31 C30 126.8 . . ?
C32 C31 C30 112.0 . . ?
C31 C32 C33 113.5 . . ?
C31 C32 C53 120.6 . . ?
C33 C32 C53 115.4 . . ?
C34 C33 C32 126.2 . . ?
C34 C33 C14 122.1 . . ?
C32 C33 C14 103.6 . . ?
C55 C34 C33 114.7 . . ?
C55 C34 C35 122.4 . . ?
C33 C34 C35 117.6 . . ?
C36 C35 C34 118.7 . . ?
C36 C35 C16 113.3 . . ?
C34 C35 C16 117.8 . . ?
C35 C36 C57 128.5 . . ?
C35 C36 C37 108.2 . . ?
C57 C36 C37 113.8 . . ?
C38 C37 C17 118.9 . . ?
C38 C37 C36 125.6 . . ?
C17 C37 C36 104.9 . . ?
C59 C38 C37 110.1 . . ?
C59 C38 C39 124.1 . . ?
C37 C38 C39 116.5 . . ?
C19 C39 C40 108.9 . . ?
C19 C39 C38 122.5 . . ?
C40 C39 C38 116.6 . . ?
C21 C40 C41 119.5 . . ?
C21 C40 C39 106.7 . . ?
C41 C40 C39 125.6 . . ?
C60 C41 C40 112.4 . . ?
C60 C41 C42 119.5 . . ?
C40 C41 C42 119.5 . . ?
C63 C42 C43 117.3 . . ?
C63 C42 C41 119.1 . . ?
C43 C42 C41 117.9 . . ?
C44 C43 C22 111.6 . . ?
C44 C43 C42 119.3 . . ?
C22 C43 C42 119.8 . . ?
C43 C44 C45 133.2 . . ?
C43 C44 C65 116.9 . . ?
C45 C44 C65 100.9 . . ?
C24 C45 C44 115.9 . . ?
C24 C45 C46 117.8 . . ?
C44 C45 C46 114.8 . . ?
C47 C46 C45 126.3 . . ?
C47 C46 C66 122.1 . . ?
C45 C46 C66 104.5 . . ?
C48 C47 C46 122.8 . . ?
C48 C47 C26 108.9 . . ?
C46 C47 C26 115.9 . . ?
C47 C48 C49 133.7 . . ?
C47 C48 C68 110.6 . . ?
C49 C48 C68 107.1 . . ?
C28 C49 C50 125.5 . . ?
C28 C49 C48 114.5 . . ?
C50 C49 C48 112.7 . . ?
C49 C50 C69 102.2 . . ?
C49 C50 C51 108.5 . . ?
C69 C50 C51 138.4 . . ?
C30 C51 C52 119.3 . . ?
C30 C51 C50 130.7 . . ?
C52 C51 C50 100.3 . . ?
C51 C52 C71 123.1 . . ?
C51 C52 C53 121.6 . . ?
C71 C52 C53 105.1 . . ?
C54 C53 C32 117.3 . . ?
C54 C53 C52 124.7 . . ?
C32 C53 C52 113.0 . . ?
C53 C54 C73 126.6 . . ?
C53 C54 C55 124.1 . . ?
C73 C54 C55 99.9 . . ?
C34 C55 C54 121.2 . . ?
C34 C55 C56 117.1 . . ?
C54 C55 C56 108.9 . . ?
C57 C56 C74 122.3 . . ?
C57 C56 C55 118.1 . . ?
C74 C56 C55 110.0 . . ?
C36 C57 C56 114.8 . . ?
C36 C57 C58 116.7 . . ?
C56 C57 C58 121.2 . . ?
C59 C58 C57 125.3 . . ?
C59 C58 C76 113.2 . . ?
C57 C58 C76 110.9 . . ?
C58 C59 C38 127.9 . . ?
C58 C59 C60 113.7 . . ?
C38 C59 C60 111.5 . . ?
C41 C60 C61 119.5 . . ?
C41 C60 C59 128.3 . . ?
C61 C60 C59 98.7 . . ?
C62 C61 C60 121.6 . . ?
C62 C61 C76 115.5 . . ?
C60 C61 C76 113.1 . . ?
C61 C62 C63 118.4 . . ?
C61 C62 C77 128.9 . . ?
C63 C62 C77 102.7 . . ?
C64 C63 C42 128.6 . . ?
C64 C63 C62 99.6 . . ?
C42 C63 C62 121.6 . . ?
C78 C64 C63 123.3 . . ?
C78 C64 C65 116.4 . . ?
C63 C64 C65 113.8 . . ?
C64 C65 C66 113.3 . . ?
C64 C65 C44 123.4 . . ?
C66 C65 C44 112.6 . . ?
C67 C66 C65 132.4 . . ?
C67 C66 C46 113.7 . . ?
C65 C66 C46 106.7 . . ?
C66 C67 C68 124.4 . . ?
C66 C67 C79 109.1 . . ?
C68 C67 C79 117.0 . . ?
C67 C68 C69 121.5 . . ?
C67 C68 C48 125.7 . . ?
C69 C68 C48 104.9 . . ?
C70 C69 C68 123.9 . . ?
C70 C69 C50 116.1 . . ?
C68 C69 C50 113.0 . . ?
C69 C70 C80 113.9 . . ?
C69 C70 C71 109.0 . . ?
C80 C70 C71 117.8 . . ?
C72 C71 C52 131.3 . . ?
C72 C71 C70 92.6 . . ?
C52 C71 C70 131.1 . . ?
C73 C72 C81 105.8 . . ?
C73 C72 C71 114.1 . . ?
C81 C72 C71 115.9 . . ?
C72 C73 C74 119.9 . . ?
C72 C73 C54 116.7 . . ?
C74 C73 C54 118.1 . . ?
C75 C74 C73 127.8 . . ?
C75 C74 C56 118.3 . . ?
C73 C74 C56 102.8 . . ?
C76 C75 C74 115.0 . . ?
C76 C75 C82 127.2 . . ?
C74 C75 C82 111.6 . . ?
C75 C76 C58 131.2 . . ?
C75 C76 C61 116.6 . . ?
C58 C76 C61 101.2 . . ?
C78 C77 C82 125.8 . . ?
C78 C77 C62 111.8 . . ?
C82 C77 C62 116.6 . . ?
C64 C78 C77 102.4 . . ?
C64 C78 C79 128.1 . . ?
C77 C78 C79 117.7 . . ?
C78 C79 C67 120.0 . . ?
C78 C79 C80 113.5 . . ?
C67 C79 C80 114.9 . . ?
C70 C80 C79 126.7 . . ?
C70 C80 C81 102.2 . . ?
C79 C80 C81 129.9 . . ?
C82 C81 C72 142.3 . . ?
C82 C81 C80 107.8 . . ?
C72 C81 C80 104.4 . . ?
C81 C82 C77 125.0 . . ?
C81 C82 C75 111.0 . . ?
C77 C82 C75 115.1 . . ?

loop_
_geom_bond_atom_site_label_1
_geom_bond_atom_site_label_2
_geom_bond_distance
_geom_bond_site_symmetry_2
_geom_bond_publ_flag
Lu1 Lu7 0.768(18) . ?
Lu1 Lu8 1.107(14) . ?
Lu1 Lu3 2.178(8) . ?
Lu1 Lu4 2.444(11) . ?
Lu1 Lu7 3.051(17) 6_565 ?
Lu1 Lu5 3.101(7) . ?
Lu1 Lu8 3.290(10) 6_565 ?
Lu1 Lu2 3.323(3) 6_565 ?
Lu1 Lu6 3.327(13) . ?
Lu1 Lu1 3.525(10) 6_565 ?
Lu1 Lu6 3.877(11) 6_565 ?
Lu2 Lu8 0.748(9) . ?
Lu2 Lu7 0.857(16) . ?
Lu2 Lu3 2.200(9) . ?
Lu2 Lu4 2.529(15) . ?
Lu2 Lu5 2.799(8) . ?
Lu2 Lu7 2.894(17) 6_565 ?
Lu2 Lu8 2.996(14) 6_565 ?
Lu2 Lu2 3.089(12) 6_565 ?
Lu2 Lu6 3.398(13) . ?
Lu2 Lu6 3.875(11) 6_565 ?
Lu3 Lu4 0.501(16) . ?
Lu3 Lu7 1.462(17) . ?
Lu3 Lu7 1.462(17) 6_565 ?
Lu3 Lu8 2.666(13) . ?
Lu3 Lu8 2.666(13) 6_565 ?
Lu3 Lu6 3.586(17) . ?
Lu3 Lu6 3.586(17) 6_565 ?
Lu3 Lu5 3.811(11) . ?
Lu4 Lu7 1.759(19) . ?
Lu4 Lu7 1.759(19) 6_565 ?
Lu4 Lu8 3.045(17) . ?
Lu4 Lu8 3.045(17) 6_565 ?
Lu4 Lu6 3.53(3) . ?
Lu4 Lu6 3.53(3) 6_565 ?
Lu5 Lu8 2.183(12) . ?
Lu5 Lu8 2.183(12) 6_565 ?
Lu5 Lu6 3.257(12) . ?
Lu5 Lu6 3.257(12) 6_565 ?
Lu5 Lu7 3.344(14) 6_565 ?
Lu5 Lu7 3.344(14) . ?
Lu6 Lu6 1.12(2) 6_565 ?
Lu6 Lu8 3.465(14) . ?
Lu6 Lu7 3.482(17) . ?
Lu6 Lu7 3.860(16) 6_565 ?
Lu6 Lu8 3.881(13) 6_565 ?
Lu7 Lu8 1.527(17) . ?
Lu7 Lu7 2.47(3) 6_565 ?
Lu7 Lu8 3.012(17) 6_565 ?
Lu8 Lu8 2.72(2) 6_565 ?
Ni1A N1A 1.951(5) . ?
Ni1A N3A 1.956(4) . ?
Ni1A N2A 1.968(3) . ?
Ni1A N2A 1.968(3) 6_565 ?
C1A C2A 1.521(7) . ?
C1A H1AA 0.9800 . ?
C1A H1AB 0.9800 . ?
C1A H1AC 0.9800 . ?
N2A C13A 1.376(5) . ?
N2A C6A 1.376(5) . ?
C2A C3A 1.502(6) . ?
C2A H2AA 0.9900 . ?
C2A H2AB 0.9900 . ?
N3A C15A 1.380(5) . ?
N3A C15A 1.380(5) 6_565 ?
C4A C5A 1.367(6) . ?
C4A N1A 1.382(5) . ?
C4A C3A 1.450(5) . ?
C5A C6A 1.387(6) . ?
C5A H5A 0.9500 . ?
C6A C7A 1.438(6) . ?
C7A C10A 1.346(6) . ?
C7A C8A 1.511(6) . ?
C8A C9A 1.519(8) . ?
C8A H8AA 0.9900 . ?
C8A H8AB 0.9900 . ?
C9A H9AA 0.9800 . ?
C9A H9AB 0.9800 . ?
C9A H9AC 0.9800 . ?
C10A C13A 1.438(6) . ?
C10A C11A 1.515(6) . ?
C11A C12A 1.530(7) . ?
C11A H11A 0.9900 . ?
C11A H11B 0.9900 . ?
C12A H12A 0.9800 . ?
C12A H12B 0.9800 . ?
C12A H12C 0.9800 . ?
C13A C14A 1.370(6) . ?
C14A C15A 1.376(6) . ?
C14A H14A 0.9500 . ?
C15A C16A 1.444(5) . ?
C16A C16A 1.354(9) 6_565 ?
C16A C17A 1.500(5) . ?
C17A C18A 1.528(6) . ?
C17A H17A 0.9900 . ?
C17A H17B 0.9900 . ?
C18A H18A 0.9800 . ?
C18A H18B 0.9800 . ?
C18A H18C 0.9800 . ?
C3A C3A 1.357(9) 6_565 ?
C1B C2B 1.373(11) . ?
C1B C6B 1.412(12) . ?
C1B H1B 0.9500 . ?
C8B C7B 1.32(2) . ?
C8B C9B 1.56(3) 2_755 ?
C8B H8B 0.9500 . ?
C9B C7B 1.325(19) . ?
C9B H9B 0.9500 . ?
C7B H7B 0.9500 . ?
C2B C3B 1.410(14) . ?
C2B H2B 0.9500 . ?
C3B C4B 1.408(15) . ?
C3B H3B 0.9500 . ?
C4B C5B 1.380(13) . ?
C4B H4B 0.9500 . ?
C5B C6B 1.326(11) . ?
C5B H5B 0.9500 . ?
C6B H6B 0.9500 . ?
C1 C5 1.3018 . ?
C1 C2 1.3572 . ?
C1 C9 1.5085 . ?
C2 C12 1.4812 . ?
C2 C3 1.5037 . ?
C3 C4 1.3693 . ?
C3 C15 1.4381 . ?
C4 C18 1.3727 . ?
C4 C5 1.6417 . ?
C5 C6 1.3099 . ?
C6 C20 1.3215 . ?
C6 C7 1.4944 . ?
C7 C23 1.3949 . ?
C7 C8 1.4621 . ?
C8 C9 1.1822 . ?
C8 C25 1.3042 . ?
C9 C10 1.3377 . ?
C10 C11 1.4346 . ?
C10 C27 1.4744 . ?
C11 C12 1.2996 . ?
C11 C29 1.5542 . ?
C12 C13 1.2834 . ?
C13 C31 1.4247 . ?
C13 C14 1.5605 . ?
C14 C15 1.3607 . ?
C14 C33 1.6898 . ?
C15 C16 1.4424 . ?
C16 C17 1.5316 . ?
C16 C35 1.5426 . ?
C17 C37 1.4184 . ?
C17 C18 1.4658 . ?
C18 C19 1.3824 . ?
C19 C39 1.4367 . ?
C19 C20 1.4447 . ?
C20 C21 1.4595 . ?
C21 C22 1.3860 . ?
C21 C40 1.4274 . ?
C22 C43 1.3969 . ?
C22 C23 1.6625 . ?
C23 C24 1.3317 . ?
C24 C45 1.3735 . ?
C24 C25 1.4684 . ?
C25 C26 1.4532 . ?
C26 C27 1.3179 . ?
C26 C47 1.4518 . ?
C27 C28 1.4771 . ?
C28 C29 1.2541 . ?
C28 C49 1.4012 . ?
C29 C30 1.4901 . ?
C30 C51 1.1974 . ?
C30 C31 1.4391 . ?
C31 C32 1.4346 . ?
C32 C33 1.4529 . ?
C32 C53 1.4791 . ?
C33 C34 1.3628 . ?
C34 C55 1.2992 . ?
C34 C35 1.3866 . ?
C35 C36 1.2990 . ?
C36 C57 1.3707 . ?
C36 C37 1.6322 . ?
C37 C38 1.4178 . ?
C38 C59 1.3731 . ?
C38 C39 1.4982 . ?
C39 C40 1.4484 . ?
C40 C41 1.4429 . ?
C41 C60 1.3646 . ?
C41 C42 1.4670 . ?
C42 C63 1.3537 . ?
C42 C43 1.4567 . ?
C43 C44 1.3598 . ?
C44 C45 1.4729 . ?
C44 C65 1.4981 . ?
C45 C46 1.4826 . ?
C46 C47 1.4487 . ?
C46 C66 1.4919 . ?
C47 C48 1.4076 . ?
C48 C49 1.4529 . ?
C48 C68 1.4669 . ?
C49 C50 1.4293 . ?
C50 C69 1.4819 . ?
C50 C51 1.5288 . ?
C51 C52 1.3130 . ?
C52 C71 1.5017 . ?
C52 C53 1.5558 . ?
C53 C54 1.2237 . ?
C54 C73 1.5341 . ?
C54 C55 1.5421 . ?
C55 C56 1.5755 . ?
C56 C57 1.3860 . ?
C56 C74 1.4884 . ?
C57 C58 1.4528 . ?
C58 C59 1.3276 . ?
C58 C76 1.4834 . ?
C59 C60 1.5948 . ?
C60 C61 1.4857 . ?
C61 C62 1.3139 . ?
C61 C76 1.5793 . ?
C62 C63 1.4832 . ?
C62 C77 1.4994 . ?
C63 C64 1.3392 . ?
C64 C78 1.3062 . ?
C64 C65 1.3780 . ?
C65 C66 1.4820 . ?
C66 C67 1.3167 . ?
C67 C68 1.4054 . ?
C67 C79 1.4208 . ?
C68 C69 1.4425 . ?
C69 C70 1.2773 . ?
C70 C80 1.4141 . ?
C70 C71 1.5044 . ?
C71 C72 1.4667 . ?
C72 C73 1.3723 . ?
C72 C81 1.4648 . ?
C73 C74 1.4799 . ?
C74 C75 1.4311 . ?
C75 C76 1.3330 . ?
C75 C82 1.5314 . ?
C77 C78 1.3158 . ?
C77 C82 1.4219 . ?
C78 C79 1.4048 . ?
C79 C80 1.4255 . ?
C80 C81 1.4834 . ?
C81 C82 1.3062 . ?

loop_
_geom_torsion_atom_site_label_1
_geom_torsion_atom_site_label_2
_geom_torsion_atom_site_label_3
_geom_torsion_atom_site_label_4
_geom_torsion
_geom_torsion_site_symmetry_1
_geom_torsion_site_symmetry_2
_geom_torsion_site_symmetry_3
_geom_torsion_site_symmetry_4
_geom_torsion_publ_flag
Lu7 Lu3 Lu4 Lu7 -149(5) 6_565 . . . ?
Lu1 Lu3 Lu4 Lu7 -139(4) 6_565 . . . ?
Lu1 Lu3 Lu4 Lu7 -9.8(7) . . . . ?
Lu2 Lu3 Lu4 Lu7 -135(5) 6_565 . . . ?
Lu2 Lu3 Lu4 Lu7 -14.0(6) . . . . ?
Lu8 Lu3 Lu4 Lu7 -27.6(9) . . . . ?
Lu8 Lu3 Lu4 Lu7 -122(5) 6_565 . . . ?
Lu6 Lu3 Lu4 Lu7 -65(2) . . . . ?
Lu6 Lu3 Lu4 Lu7 -84(2) 6_565 . . . ?
Lu5 Lu3 Lu4 Lu7 -75(2) . . . . ?
Lu7 Lu3 Lu4 Lu7 149(5) . . . 6_565 ?
Lu1 Lu3 Lu4 Lu7 9.8(7) 6_565 . . 6_565 ?
Lu1 Lu3 Lu4 Lu7 139(4) . . . 6_565 ?
Lu2 Lu3 Lu4 Lu7 14.0(6) 6_565 . . 6_565 ?
Lu2 Lu3 Lu4 Lu7 135(5) . . . 6_565 ?
Lu8 Lu3 Lu4 Lu7 122(5) . . . 6_565 ?
Lu8 Lu3 Lu4 Lu7 27.6(9) 6_565 . . 6_565 ?
Lu6 Lu3 Lu4 Lu7 84(2) . . . 6_565 ?
Lu6 Lu3 Lu4 Lu7 65(2) 6_565 . . 6_565 ?
Lu5 Lu3 Lu4 Lu7 75(2) . . . 6_565 ?
Lu7 Lu3 Lu4 Lu1 139(4) . . . 6_565 ?
Lu7 Lu3 Lu4 Lu1 -9.8(7) 6_565 . . 6_565 ?
Lu1 Lu3 Lu4 Lu1 130(4) . . . 6_565 ?
Lu2 Lu3 Lu4 Lu1 4.2(7) 6_565 . . 6_565 ?
Lu2 Lu3 Lu4 Lu1 125(4) . . . 6_565 ?
Lu8 Lu3 Lu4 Lu1 112(5) . . . 6_565 ?
Lu8 Lu3 Lu4 Lu1 17.8(11) 6_565 . . 6_565 ?
Lu6 Lu3 Lu4 Lu1 73.9(19) . . . 6_565 ?
Lu6 Lu3 Lu4 Lu1 56(2) 6_565 . . 6_565 ?
Lu5 Lu3 Lu4 Lu1 64.8(19) . . . 6_565 ?
Lu7 Lu3 Lu4 Lu1 9.8(7) . . . . ?
Lu7 Lu3 Lu4 Lu1 -139(4) 6_565 . . . ?
Lu1 Lu3 Lu4 Lu1 -130(4) 6_565 . . . ?
Lu2 Lu3 Lu4 Lu1 -125(4) 6_565 . . . ?
Lu2 Lu3 Lu4 Lu1 -4.2(7) . . . . ?
Lu8 Lu3 Lu4 Lu1 -17.8(11) . . . . ?
Lu8 Lu3 Lu4 Lu1 -112(5) 6_565 . . . ?
Lu6 Lu3 Lu4 Lu1 -56(2) . . . . ?
Lu6 Lu3 Lu4 Lu1 -73.9(19) 6_565 . . . ?
Lu5 Lu3 Lu4 Lu1 -64.8(19) . . . . ?
Lu7 Lu3 Lu4 Lu2 135(5) . . . 6_565 ?
Lu7 Lu3 Lu4 Lu2 -14.0(6) 6_565 . . 6_565 ?
Lu1 Lu3 Lu4 Lu2 -4.2(7) 6_565 . . 6_565 ?
Lu1 Lu3 Lu4 Lu2 125(4) . . . 6_565 ?
Lu2 Lu3 Lu4 Lu2 121(5) . . . 6_565 ?
Lu8 Lu3 Lu4 Lu2 108(6) . . . 6_565 ?
Lu8 Lu3 Lu4 Lu2 13.6(5) 6_565 . . 6_565 ?
Lu6 Lu3 Lu4 Lu2 70(3) . . . 6_565 ?
Lu6 Lu3 Lu4 Lu2 51(3) 6_565 . . 6_565 ?
Lu5 Lu3 Lu4 Lu2 61(3) . . . 6_565 ?
Lu7 Lu3 Lu4 Lu2 14.0(6) . . . . ?
Lu7 Lu3 Lu4 Lu2 -135(5) 6_565 . . . ?
Lu1 Lu3 Lu4 Lu2 -125(4) 6_565 . . . ?
Lu1 Lu3 Lu4 Lu2 4.2(7) . . . . ?
Lu2 Lu3 Lu4 Lu2 -121(5) 6_565 . . . ?
Lu8 Lu3 Lu4 Lu2 -13.6(5) . . . . ?
Lu8 Lu3 Lu4 Lu2 -108(6) 6_565 . . . ?
Lu6 Lu3 Lu4 Lu2 -51(3) . . . . ?
Lu6 Lu3 Lu4 Lu2 -70(3) 6_565 . . . ?
Lu5 Lu3 Lu4 Lu2 -61(3) . . . . ?
Lu7 Lu3 Lu4 Lu8 27.6(9) . . . . ?
Lu7 Lu3 Lu4 Lu8 -122(5) 6_565 . . . ?
Lu1 Lu3 Lu4 Lu8 -112(5) 6_565 . . . ?
Lu1 Lu3 Lu4 Lu8 17.8(11) . . . . ?
Lu2 Lu3 Lu4 Lu8 -108(6) 6_565 . . . ?
Lu2 Lu3 Lu4 Lu8 13.6(5) . . . . ?
Lu8 Lu3 Lu4 Lu8 -94(6) 6_565 . . . ?
Lu6 Lu3 Lu4 Lu8 -38(3) . . . . ?
Lu6 Lu3 Lu4 Lu8 -56(3) 6_565 . . . ?
Lu5 Lu3 Lu4 Lu8 -47(3) . . . . ?
Lu7 Lu3 Lu4 Lu8 122(5) . . . 6_565 ?
Lu7 Lu3 Lu4 Lu8 -27.6(9) 6_565 . . 6_565 ?
Lu1 Lu3 Lu4 Lu8 -17.8(11) 6_565 . . 6_565 ?
Lu1 Lu3 Lu4 Lu8 112(5) . . . 6_565 ?
Lu2 Lu3 Lu4 Lu8 -13.6(5) 6_565 . . 6_565 ?
Lu2 Lu3 Lu4 Lu8 108(6) . . . 6_565 ?
Lu8 Lu3 Lu4 Lu8 94(6) . . . 6_565 ?
Lu6 Lu3 Lu4 Lu8 56(3) . . . 6_565 ?
Lu6 Lu3 Lu4 Lu8 38(3) 6_565 . . 6_565 ?
Lu5 Lu3 Lu4 Lu8 47(3) . . . 6_565 ?
Lu7 Lu3 Lu4 Lu6 65(2) . . . . ?
Lu7 Lu3 Lu4 Lu6 -84(2) 6_565 . . . ?
Lu1 Lu3 Lu4 Lu6 -73.9(19) 6_565 . . . ?
Lu1 Lu3 Lu4 Lu6 56(2) . . . . ?
Lu2 Lu3 Lu4 Lu6 -70(3) 6_565 . . . ?
Lu2 Lu3 Lu4 Lu6 51(3) . . . . ?
Lu8 Lu3 Lu4 Lu6 38(3) . . . . ?
Lu8 Lu3 Lu4 Lu6 -56(3) 6_565 . . . ?
Lu6 Lu3 Lu4 Lu6 -18.3(4) 6_565 . . . ?
Lu5 Lu3 Lu4 Lu6 -9.2(2) . . . . ?
Lu7 Lu3 Lu4 Lu6 84(2) . . . 6_565 ?
Lu7 Lu3 Lu4 Lu6 -65(2) 6_565 . . 6_565 ?
Lu1 Lu3 Lu4 Lu6 -56(2) 6_565 . . 6_565 ?
Lu1 Lu3 Lu4 Lu6 73.9(19) . . . 6_565 ?
Lu2 Lu3 Lu4 Lu6 -51(3) 6_565 . . 6_565 ?
Lu2 Lu3 Lu4 Lu6 70(3) . . . 6_565 ?
Lu8 Lu3 Lu4 Lu6 56(3) . . . 6_565 ?
Lu8 Lu3 Lu4 Lu6 -38(3) 6_565 . . 6_565 ?
Lu6 Lu3 Lu4 Lu6 18.3(4) . . . 6_565 ?
Lu5 Lu3 Lu4 Lu6 9.2(2) . . . 6_565 ?
Lu8 Lu1 Lu7 Lu2 7.6(14) . . . . ?
Lu3 Lu1 Lu7 Lu2 86(4) . . . . ?
Lu4 Lu1 Lu7 Lu2 114(3) . . . . ?
Lu7 Lu1 Lu7 Lu2 42(2) 6_565 . . . ?
Lu5 Lu1 Lu7 Lu2 35.7(17) . . . . ?
Lu8 Lu1 Lu7 Lu2 30.5(19) 6_565 . . . ?
Lu2 Lu1 Lu7 Lu2 36(2) 6_565 . . . ?
Lu6 Lu1 Lu7 Lu2 96.8(18) . . . . ?
Lu1 Lu1 Lu7 Lu2 42(2) 6_565 . . . ?
Lu6 Lu1 Lu7 Lu2 86.9(18) 6_565 . . . ?
Lu8 Lu1 Lu7 Lu3 -79(4) . . . . ?
Lu4 Lu1 Lu7 Lu3 27.5(19) . . . . ?
Lu7 Lu1 Lu7 Lu3 -44(3) 6_565 . . . ?
Lu5 Lu1 Lu7 Lu3 -51(4) . . . . ?
Lu8 Lu1 Lu7 Lu3 -56(3) 6_565 . . . ?
Lu2 Lu1 Lu7 Lu3 -50(3) 6_565 . . . ?
Lu6 Lu1 Lu7 Lu3 11(4) . . . . ?
Lu1 Lu1 Lu7 Lu3 -44(3) 6_565 . . . ?
Lu6 Lu1 Lu7 Lu3 1(4) 6_565 . . . ?
Lu3 Lu1 Lu7 Lu8 79(4) . . . . ?
Lu4 Lu1 Lu7 Lu8 106(3) . . . . ?
Lu7 Lu1 Lu7 Lu8 34.8(15) 6_565 . . . ?
Lu5 Lu1 Lu7 Lu8 28.1(7) . . . . ?
Lu8 Lu1 Lu7 Lu8 22.9(11) 6_565 . . . ?
Lu2 Lu1 Lu7 Lu8 28.9(13) 6_565 . . . ?
Lu6 Lu1 Lu7 Lu8 89.3(9) . . . . ?
Lu1 Lu1 Lu7 Lu8 34.8(15) 6_565 . . . ?
Lu6 Lu1 Lu7 Lu8 79.3(9) 6_565 . . . ?
Lu8 Lu1 Lu7 Lu4 -106(3) . . . . ?
Lu3 Lu1 Lu7 Lu4 -27.5(19) . . . . ?
Lu7 Lu1 Lu7 Lu4 -71(2) 6_565 . . . ?
Lu5 Lu1 Lu7 Lu4 -78(3) . . . . ?
Lu8 Lu1 Lu7 Lu4 -83(3) 6_565 . . . ?
Lu2 Lu1 Lu7 Lu4 -77(2) 6_565 . . . ?
Lu6 Lu1 Lu7 Lu4 -17(3) . . . . ?
Lu1 Lu1 Lu7 Lu4 -71(2) 6_565 . . . ?
Lu6 Lu1 Lu7 Lu4 -27(3) 6_565 . . . ?
Lu8 Lu1 Lu7 Lu7 -34.8(15) . . . 6_565 ?
Lu3 Lu1 Lu7 Lu7 44(3) . . . 6_565 ?
Lu4 Lu1 Lu7 Lu7 71(2) . . . 6_565 ?
Lu5 Lu1 Lu7 Lu7 -6.7(12) . . . 6_565 ?
Lu8 Lu1 Lu7 Lu7 -11.9(6) 6_565 . . 6_565 ?
Lu2 Lu1 Lu7 Lu7 -6.0(3) 6_565 . . 6_565 ?
Lu6 Lu1 Lu7 Lu7 54.4(11) . . . 6_565 ?
Lu1 Lu1 Lu7 Lu7 0.002(4) 6_565 . . 6_565 ?
Lu6 Lu1 Lu7 Lu7 44.5(9) 6_565 . . 6_565 ?
Lu8 Lu1 Lu7 Lu2 -28.9(13) . . . 6_565 ?
Lu3 Lu1 Lu7 Lu2 50(3) . . . 6_565 ?
Lu4 Lu1 Lu7 Lu2 77(2) . . . 6_565 ?
Lu7 Lu1 Lu7 Lu2 6.0(3) 6_565 . . 6_565 ?
Lu5 Lu1 Lu7 Lu2 -0.8(11) . . . 6_565 ?
Lu8 Lu1 Lu7 Lu2 -5.9(4) 6_565 . . 6_565 ?
Lu6 Lu1 Lu7 Lu2 60.4(9) . . . 6_565 ?
Lu1 Lu1 Lu7 Lu2 6.0(3) 6_565 . . 6_565 ?
Lu6 Lu1 Lu7 Lu2 50.4(8) 6_565 . . 6_565 ?
Lu8 Lu1 Lu7 Lu8 -22.9(11) . . . 6_565 ?
Lu3 Lu1 Lu7 Lu8 56(3) . . . 6_565 ?
Lu4 Lu1 Lu7 Lu8 83(3) . . . 6_565 ?
Lu7 Lu1 Lu7 Lu8 11.9(6) 6_565 . . 6_565 ?
Lu5 Lu1 Lu7 Lu8 5.2(8) . . . 6_565 ?
Lu2 Lu1 Lu7 Lu8 5.9(4) 6_565 . . 6_565 ?
Lu6 Lu1 Lu7 Lu8 66.4(7) . . . 6_565 ?
Lu1 Lu1 Lu7 Lu8 11.9(6) 6_565 . . 6_565 ?
Lu6 Lu1 Lu7 Lu8 56.4(5) 6_565 . . 6_565 ?
Lu8 Lu1 Lu7 Lu1 -34.8(15) . . . 6_565 ?
Lu3 Lu1 Lu7 Lu1 44(3) . . . 6_565 ?
Lu4 Lu1 Lu7 Lu1 71(2) . . . 6_565 ?
Lu7 Lu1 Lu7 Lu1 -0.002(4) 6_565 . . 6_565 ?
Lu5 Lu1 Lu7 Lu1 -6.7(12) . . . 6_565 ?
Lu8 Lu1 Lu7 Lu1 -11.9(6) 6_565 . . 6_565 ?
Lu2 Lu1 Lu7 Lu1 -6.0(3) 6_565 . . 6_565 ?
Lu6 Lu1 Lu7 Lu1 54.4(11) . . . 6_565 ?
Lu6 Lu1 Lu7 Lu1 44.5(9) 6_565 . . 6_565 ?
Lu8 Lu1 Lu7 Lu5 -28.1(7) . . . . ?
Lu3 Lu1 Lu7 Lu5 51(4) . . . . ?
Lu4 Lu1 Lu7 Lu5 78(3) . . . . ?
Lu7 Lu1 Lu7 Lu5 6.7(12) 6_565 . . . ?
Lu8 Lu1 Lu7 Lu5 -5.2(8) 6_565 . . . ?
Lu2 Lu1 Lu7 Lu5 0.8(11) 6_565 . . . ?
Lu6 Lu1 Lu7 Lu5 61.2(3) . . . . ?
Lu1 Lu1 Lu7 Lu5 6.7(12) 6_565 . . . ?
Lu6 Lu1 Lu7 Lu5 51.2(4) 6_565 . . . ?
Lu8 Lu1 Lu7 Lu6 -89.3(9) . . . . ?
Lu3 Lu1 Lu7 Lu6 -11(4) . . . . ?
Lu4 Lu1 Lu7 Lu6 17(3) . . . . ?
Lu7 Lu1 Lu7 Lu6 -54.4(11) 6_565 . . . ?
Lu5 Lu1 Lu7 Lu6 -61.2(3) . . . . ?
Lu8 Lu1 Lu7 Lu6 -66.4(7) 6_565 . . . ?
Lu2 Lu1 Lu7 Lu6 -60.4(9) 6_565 . . . ?
Lu1 Lu1 Lu7 Lu6 -54.4(11) 6_565 . . . ?
Lu6 Lu1 Lu7 Lu6 -10.0(3) 6_565 . . . ?
Lu8 Lu1 Lu7 Lu6 -79.3(9) . . . 6_565 ?
Lu3 Lu1 Lu7 Lu6 -1(4) . . . 6_565 ?
Lu4 Lu1 Lu7 Lu6 27(3) . . . 6_565 ?
Lu7 Lu1 Lu7 Lu6 -44.5(9) 6_565 . . 6_565 ?
Lu5 Lu1 Lu7 Lu6 -51.2(4) . . . 6_565 ?
Lu8 Lu1 Lu7 Lu6 -56.4(5) 6_565 . . 6_565 ?
Lu2 Lu1 Lu7 Lu6 -50.4(8) 6_565 . . 6_565 ?
Lu6 Lu1 Lu7 Lu6 10.0(3) . . . 6_565 ?
Lu1 Lu1 Lu7 Lu6 -44.5(9) 6_565 . . 6_565 ?
Lu8 Lu2 Lu7 Lu1 -162(3) . . . . ?
Lu3 Lu2 Lu7 Lu1 -135(3) . . . . ?
Lu4 Lu2 Lu7 Lu1 -112(3) . . . . ?
Lu5 Lu2 Lu7 Lu1 -131(2) . . . . ?
Lu7 Lu2 Lu7 Lu1 -148.2(17) 6_565 . . . ?
Lu8 Lu2 Lu7 Lu1 -150.2(18) 6_565 . . . ?
Lu2 Lu2 Lu7 Lu1 -148.2(17) 6_565 . . . ?
Lu1 Lu2 Lu7 Lu1 -144.6(19) 6_565 . . . ?
Lu6 Lu2 Lu7 Lu1 -75.6(18) . . . . ?
Lu6 Lu2 Lu7 Lu1 -90.7(18) 6_565 . . . ?
Lu8 Lu2 Lu7 Lu3 -27(4) . . . . ?
Lu4 Lu2 Lu7 Lu3 22.5(17) . . . . ?
Lu5 Lu2 Lu7 Lu3 4(3) . . . . ?
Lu7 Lu2 Lu7 Lu3 -13.3(19) 6_565 . . . ?
Lu8 Lu2 Lu7 Lu3 -15(2) 6_565 . . . ?
Lu2 Lu2 Lu7 Lu3 -13.3(19) 6_565 . . . ?
Lu1 Lu2 Lu7 Lu3 -9.7(19) 6_565 . . . ?
Lu6 Lu2 Lu7 Lu3 59(2) . . . . ?
Lu6 Lu2 Lu7 Lu3 44(2) 6_565 . . . ?
Lu3 Lu2 Lu7 Lu8 27(4) . . . . ?
Lu4 Lu2 Lu7 Lu8 49(4) . . . . ?
Lu5 Lu2 Lu7 Lu8 30.6(17) . . . . ?
Lu7 Lu2 Lu7 Lu8 13(2) 6_565 . . . ?
Lu8 Lu2 Lu7 Lu8 11(2) 6_565 . . . ?
Lu2 Lu2 Lu7 Lu8 13(2) 6_565 . . . ?
Lu1 Lu2 Lu7 Lu8 17(2) 6_565 . . . ?
Lu6 Lu2 Lu7 Lu8 86(2) . . . . ?
Lu6 Lu2 Lu7 Lu8 71(2) 6_565 . . . ?
Lu8 Lu2 Lu7 Lu4 -49(4) . . . . ?
Lu3 Lu2 Lu7 Lu4 -22.5(17) . . . . ?
Lu5 Lu2 Lu7 Lu4 -19(4) . . . . ?
Lu7 Lu2 Lu7 Lu4 -36(3) 6_565 . . . ?
Lu8 Lu2 Lu7 Lu4 -38(3) 6_565 . . . ?
Lu2 Lu2 Lu7 Lu4 -36(3) 6_565 . . . ?
Lu1 Lu2 Lu7 Lu4 -32(3) 6_565 . . . ?
Lu6 Lu2 Lu7 Lu4 37(3) . . . . ?
Lu6 Lu2 Lu7 Lu4 22(3) 6_565 . . . ?
Lu8 Lu2 Lu7 Lu7 -13(2) . . . 6_565 ?
Lu3 Lu2 Lu7 Lu7 13.3(19) . . . 6_565 ?
Lu4 Lu2 Lu7 Lu7 36(3) . . . 6_565 ?
Lu5 Lu2 Lu7 Lu7 17.2(12) . . . 6_565 ?
Lu8 Lu2 Lu7 Lu7 -2.0(4) 6_565 . . 6_565 ?
Lu2 Lu2 Lu7 Lu7 0.000(3) 6_565 . . 6_565 ?
Lu1 Lu2 Lu7 Lu7 3.6(2) 6_565 . . 6_565 ?
Lu6 Lu2 Lu7 Lu7 72.6(4) . . . 6_565 ?
Lu6 Lu2 Lu7 Lu7 57.5(4) 6_565 . . 6_565 ?
Lu8 Lu2 Lu7 Lu2 -13(2) . . . 6_565 ?
Lu3 Lu2 Lu7 Lu2 13.3(19) . . . 6_565 ?
Lu4 Lu2 Lu7 Lu2 36(3) . . . 6_565 ?
Lu5 Lu2 Lu7 Lu2 17.2(12) . . . 6_565 ?
Lu7 Lu2 Lu7 Lu2 0.000(3) 6_565 . . 6_565 ?
Lu8 Lu2 Lu7 Lu2 -2.0(4) 6_565 . . 6_565 ?
Lu1 Lu2 Lu7 Lu2 3.6(2) 6_565 . . 6_565 ?
Lu6 Lu2 Lu7 Lu2 72.6(4) . . . 6_565 ?
Lu6 Lu2 Lu7 Lu2 57.5(4) 6_565 . . 6_565 ?
Lu8 Lu2 Lu7 Lu8 -11(2) . . . 6_565 ?
Lu3 Lu2 Lu7 Lu8 15(2) . . . 6_565 ?
Lu4 Lu2 Lu7 Lu8 38(3) . . . 6_565 ?
Lu5 Lu2 Lu7 Lu8 19.1(9) . . . 6_565 ?
Lu7 Lu2 Lu7 Lu8 2.0(4) 6_565 . . 6_565 ?
Lu2 Lu2 Lu7 Lu8 2.0(4) 6_565 . . 6_565 ?
Lu1 Lu2 Lu7 Lu8 5.5(4) 6_565 . . 6_565 ?
Lu6 Lu2 Lu7 Lu8 74.5(3) . . . 6_565 ?
Lu6 Lu2 Lu7 Lu8 59.4(3) 6_565 . . 6_565 ?
Lu8 Lu2 Lu7 Lu1 -17(2) . . . 6_565 ?
Lu3 Lu2 Lu7 Lu1 9.7(19) . . . 6_565 ?
Lu4 Lu2 Lu7 Lu1 32(3) . . . 6_565 ?
Lu5 Lu2 Lu7 Lu1 13.6(12) . . . 6_565 ?
Lu7 Lu2 Lu7 Lu1 -3.6(2) 6_565 . . 6_565 ?
Lu8 Lu2 Lu7 Lu1 -5.5(4) 6_565 . . 6_565 ?
Lu2 Lu2 Lu7 Lu1 -3.6(2) 6_565 . . 6_565 ?
Lu6 Lu2 Lu7 Lu1 69.0(5) . . . 6_565 ?
Lu6 Lu2 Lu7 Lu1 53.9(4) 6_565 . . 6_565 ?
Lu8 Lu2 Lu7 Lu5 -30.6(17) . . . . ?
Lu3 Lu2 Lu7 Lu5 -4(3) . . . . ?
Lu4 Lu2 Lu7 Lu5 19(4) . . . . ?
Lu7 Lu2 Lu7 Lu5 -17.2(12) 6_565 . . . ?
Lu8 Lu2 Lu7 Lu5 -19.1(9) 6_565 . . . ?
Lu2 Lu2 Lu7 Lu5 -17.2(12) 6_565 . . . ?
Lu1 Lu2 Lu7 Lu5 -13.6(12) 6_565 . . . ?
Lu6 Lu2 Lu7 Lu5 55.4(8) . . . . ?
Lu6 Lu2 Lu7 Lu5 40.3(9) 6_565 . . . ?
Lu8 Lu2 Lu7 Lu6 -86(2) . . . . ?
Lu3 Lu2 Lu7 Lu6 -59(2) . . . . ?
Lu4 Lu2 Lu7 Lu6 -37(3) . . . . ?
Lu5 Lu2 Lu7 Lu6 -55.4(8) . . . . ?
Lu7 Lu2 Lu7 Lu6 -72.6(4) 6_565 . . . ?
Lu8 Lu2 Lu7 Lu6 -74.5(3) 6_565 . . . ?
Lu2 Lu2 Lu7 Lu6 -72.6(4) 6_565 . . . ?
Lu1 Lu2 Lu7 Lu6 -69.0(5) 6_565 . . . ?
Lu6 Lu2 Lu7 Lu6 -15.1(3) 6_565 . . . ?
Lu8 Lu2 Lu7 Lu6 -71(2) . . . 6_565 ?
Lu3 Lu2 Lu7 Lu6 -44(2) . . . 6_565 ?
Lu4 Lu2 Lu7 Lu6 -22(3) . . . 6_565 ?
Lu5 Lu2 Lu7 Lu6 -40.3(9) . . . 6_565 ?
Lu7 Lu2 Lu7 Lu6 -57.5(4) 6_565 . . 6_565 ?
Lu8 Lu2 Lu7 Lu6 -59.4(3) 6_565 . . 6_565 ?
Lu2 Lu2 Lu7 Lu6 -57.5(4) 6_565 . . 6_565 ?
Lu1 Lu2 Lu7 Lu6 -53.9(4) 6_565 . . 6_565 ?
Lu6 Lu2 Lu7 Lu6 15.1(3) . . . 6_565 ?
Lu4 Lu3 Lu7 Lu1 -79(6) . . . . ?
Lu7 Lu3 Lu7 Lu1 71(4) 6_565 . . . ?
Lu1 Lu3 Lu7 Lu1 62(4) 6_565 . . . ?
Lu2 Lu3 Lu7 Lu1 66(4) 6_565 . . . ?
Lu2 Lu3 Lu7 Lu1 48(3) . . . . ?
Lu8 Lu3 Lu7 Lu1 57(3) . . . . ?
Lu8 Lu3 Lu7 Lu1 65(4) 6_565 . . . ?
Lu6 Lu3 Lu7 Lu1 -10(4) . . . . ?
Lu6 Lu3 Lu7 Lu1 -1(4) 6_565 . . . ?
Lu5 Lu3 Lu7 Lu1 45(4) . . . . ?
Lu4 Lu3 Lu7 Lu2 -126(4) . . . . ?
Lu7 Lu3 Lu7 Lu2 24(3) 6_565 . . . ?
Lu1 Lu3 Lu7 Lu2 15(3) 6_565 . . . ?
Lu1 Lu3 Lu7 Lu2 -48(3) . . . . ?
Lu2 Lu3 Lu7 Lu2 18(3) 6_565 . . . ?
Lu8 Lu3 Lu7 Lu2 9.2(15) . . . . ?
Lu8 Lu3 Lu7 Lu2 17(2) 6_565 . . . ?
Lu6 Lu3 Lu7 Lu2 -58(2) . . . . ?
Lu6 Lu3 Lu7 Lu2 -48(2) 6_565 . . . ?
Lu5 Lu3 Lu7 Lu2 -3(2) . . . . ?
Lu4 Lu3 Lu7 Lu8 -136(4) . . . . ?
Lu7 Lu3 Lu7 Lu8 14(2) 6_565 . . . ?
Lu1 Lu3 Lu7 Lu8 5.3(16) 6_565 . . . ?
Lu1 Lu3 Lu7 Lu8 -57(3) . . . . ?
Lu2 Lu3 Lu7 Lu8 8.8(14) 6_565 . . . ?
Lu2 Lu3 Lu7 Lu8 -9.2(15) . . . . ?
Lu8 Lu3 Lu7 Lu8 7.8(12) 6_565 . . . ?
Lu6 Lu3 Lu7 Lu8 -67.1(12) . . . . ?
Lu6 Lu3 Lu7 Lu8 -57.6(13) 6_565 . . . ?
Lu5 Lu3 Lu7 Lu8 -12.0(10) . . . . ?
Lu7 Lu3 Lu7 Lu4 150(5) 6_565 . . . ?
Lu1 Lu3 Lu7 Lu4 141(5) 6_565 . . . ?
Lu1 Lu3 Lu7 Lu4 79(6) . . . . ?
Lu2 Lu3 Lu7 Lu4 144(4) 6_565 . . . ?
Lu2 Lu3 Lu7 Lu4 126(4) . . . . ?
Lu8 Lu3 Lu7 Lu4 136(4) . . . . ?
Lu8 Lu3 Lu7 Lu4 144(4) 6_565 . . . ?
Lu6 Lu3 Lu7 Lu4 69(4) . . . . ?
Lu6 Lu3 Lu7 Lu4 78(4) 6_565 . . . ?
Lu5 Lu3 Lu7 Lu4 124(4) . . . . ?
Lu4 Lu3 Lu7 Lu7 -150(5) . . . 6_565 ?
Lu1 Lu3 Lu7 Lu7 -9.2(6) 6_565 . . 6_565 ?
Lu1 Lu3 Lu7 Lu7 -71(4) . . . 6_565 ?
Lu2 Lu3 Lu7 Lu7 -5.7(8) 6_565 . . 6_565 ?
Lu2 Lu3 Lu7 Lu7 -24(3) . . . 6_565 ?
Lu8 Lu3 Lu7 Lu7 -14(2) . . . 6_565 ?
Lu8 Lu3 Lu7 Lu7 -6.7(10) 6_565 . . 6_565 ?
Lu6 Lu3 Lu7 Lu7 -81.6(11) . . . 6_565 ?
Lu6 Lu3 Lu7 Lu7 -72.1(11) 6_565 . . 6_565 ?
Lu5 Lu3 Lu7 Lu7 -26.5(13) . . . 6_565 ?
Lu4 Lu3 Lu7 Lu2 -144(4) . . . 6_565 ?
Lu7 Lu3 Lu7 Lu2 5.7(8) 6_565 . . 6_565 ?
Lu1 Lu3 Lu7 Lu2 -3.4(4) 6_565 . . 6_565 ?
Lu1 Lu3 Lu7 Lu2 -66(4) . . . 6_565 ?
Lu2 Lu3 Lu7 Lu2 -18(3) . . . 6_565 ?
Lu8 Lu3 Lu7 Lu2 -8.8(14) . . . 6_565 ?
Lu8 Lu3 Lu7 Lu2 -0.9(3) 6_565 . . 6_565 ?
Lu6 Lu3 Lu7 Lu2 -75.8(5) . . . 6_565 ?
Lu6 Lu3 Lu7 Lu2 -66.3(4) 6_565 . . 6_565 ?
Lu5 Lu3 Lu7 Lu2 -20.7(6) . . . 6_565 ?
Lu4 Lu3 Lu7 Lu8 -144(4) . . . 6_565 ?
Lu7 Lu3 Lu7 Lu8 6.7(10) 6_565 . . 6_565 ?
Lu1 Lu3 Lu7 Lu8 -2.5(5) 6_565 . . 6_565 ?
Lu1 Lu3 Lu7 Lu8 -65(4) . . . 6_565 ?
Lu2 Lu3 Lu7 Lu8 0.9(3) 6_565 . . 6_565 ?
Lu2 Lu3 Lu7 Lu8 -17(2) . . . 6_565 ?
Lu8 Lu3 Lu7 Lu8 -7.8(12) . . . 6_565 ?
Lu6 Lu3 Lu7 Lu8 -74.9(4) . . . 6_565 ?
Lu6 Lu3 Lu7 Lu8 -65.4(4) 6_565 . . 6_565 ?
Lu5 Lu3 Lu7 Lu8 -19.8(4) . . . 6_565 ?
Lu4 Lu3 Lu7 Lu1 -141(5) . . . 6_565 ?
Lu7 Lu3 Lu7 Lu1 9.2(6) 6_565 . . 6_565 ?
Lu1 Lu3 Lu7 Lu1 -62(4) . . . 6_565 ?
Lu2 Lu3 Lu7 Lu1 3.4(4) 6_565 . . 6_565 ?
Lu2 Lu3 Lu7 Lu1 -15(3) . . . 6_565 ?
Lu8 Lu3 Lu7 Lu1 -5.3(16) . . . 6_565 ?
Lu8 Lu3 Lu7 Lu1 2.5(5) 6_565 . . 6_565 ?
Lu6 Lu3 Lu7 Lu1 -72.4(6) . . . 6_565 ?
Lu6 Lu3 Lu7 Lu1 -62.9(6) 6_565 . . 6_565 ?
Lu5 Lu3 Lu7 Lu1 -17.3(8) . . . 6_565 ?
Lu4 Lu3 Lu7 Lu5 -124(4) . . . . ?
Lu7 Lu3 Lu7 Lu5 26.5(13) 6_565 . . . ?
Lu1 Lu3 Lu7 Lu5 17.3(8) 6_565 . . . ?
Lu1 Lu3 Lu7 Lu5 -45(4) . . . . ?
Lu2 Lu3 Lu7 Lu5 20.7(6) 6_565 . . . ?
Lu2 Lu3 Lu7 Lu5 3(2) . . . . ?
Lu8 Lu3 Lu7 Lu5 12.0(10) . . . . ?
Lu8 Lu3 Lu7 Lu5 19.8(4) 6_565 . . . ?
Lu6 Lu3 Lu7 Lu5 -55.1(4) . . . . ?
Lu6 Lu3 Lu7 Lu5 -45.6(4) 6_565 . . . ?
Lu4 Lu3 Lu7 Lu6 -69(4) . . . . ?
Lu7 Lu3 Lu7 Lu6 81.6(11) 6_565 . . . ?
Lu1 Lu3 Lu7 Lu6 72.4(6) 6_565 . . . ?
Lu1 Lu3 Lu7 Lu6 10(4) . . . . ?
Lu2 Lu3 Lu7 Lu6 75.8(5) 6_565 . . . ?
Lu2 Lu3 Lu7 Lu6 58(2) . . . . ?
Lu8 Lu3 Lu7 Lu6 67.1(12) . . . . ?
Lu8 Lu3 Lu7 Lu6 74.9(4) 6_565 . . . ?
Lu6 Lu3 Lu7 Lu6 9.5(3) 6_565 . . . ?
Lu5 Lu3 Lu7 Lu6 55.1(4) . . . . ?
Lu4 Lu3 Lu7 Lu6 -78(4) . . . 6_565 ?
Lu7 Lu3 Lu7 Lu6 72.1(11) 6_565 . . 6_565 ?
Lu1 Lu3 Lu7 Lu6 62.9(6) 6_565 . . 6_565 ?
Lu1 Lu3 Lu7 Lu6 1(4) . . . 6_565 ?
Lu2 Lu3 Lu7 Lu6 66.3(4) 6_565 . . 6_565 ?
Lu2 Lu3 Lu7 Lu6 48(2) . . . 6_565 ?
Lu8 Lu3 Lu7 Lu6 57.6(13) . . . 6_565 ?
Lu8 Lu3 Lu7 Lu6 65.4(4) 6_565 . . 6_565 ?
Lu6 Lu3 Lu7 Lu6 -9.5(3) . . . 6_565 ?
Lu5 Lu3 Lu7 Lu6 45.6(4) . . . 6_565 ?
Lu3 Lu4 Lu7 Lu1 125(5) . . . . ?
Lu7 Lu4 Lu7 Lu1 104(3) 6_565 . . . ?
Lu1 Lu4 Lu7 Lu1 94(3) 6_565 . . . ?
Lu2 Lu4 Lu7 Lu1 96(3) 6_565 . . . ?
Lu2 Lu4 Lu7 Lu1 53(2) . . . . ?
Lu8 Lu4 Lu7 Lu1 72(3) . . . . ?
Lu8 Lu4 Lu7 Lu1 92(3) 6_565 . . . ?
Lu6 Lu4 Lu7 Lu1 17(3) . . . . ?
Lu6 Lu4 Lu7 Lu1 30(3) 6_565 . . . ?
Lu3 Lu4 Lu7 Lu2 72(6) . . . . ?
Lu7 Lu4 Lu7 Lu2 50(4) 6_565 . . . ?
Lu1 Lu4 Lu7 Lu2 41(3) 6_565 . . . ?
Lu1 Lu4 Lu7 Lu2 -53(2) . . . . ?
Lu2 Lu4 Lu7 Lu2 42(3) 6_565 . . . ?
Lu8 Lu4 Lu7 Lu2 18.2(18) . . . . ?
Lu8 Lu4 Lu7 Lu2 39(3) 6_565 . . . ?
Lu6 Lu4 Lu7 Lu2 -37(3) . . . . ?
Lu6 Lu4 Lu7 Lu2 -24(3) 6_565 . . . ?
Lu7 Lu4 Lu7 Lu3 -22(4) 6_565 . . . ?
Lu1 Lu4 Lu7 Lu3 -31(4) 6_565 . . . ?
Lu1 Lu4 Lu7 Lu3 -125(5) . . . . ?
Lu2 Lu4 Lu7 Lu3 -30(4) 6_565 . . . ?
Lu2 Lu4 Lu7 Lu3 -72(6) . . . . ?
Lu8 Lu4 Lu7 Lu3 -54(5) . . . . ?
Lu8 Lu4 Lu7 Lu3 -33(4) 6_565 . . . ?
Lu6 Lu4 Lu7 Lu3 -109(4) . . . . ?
Lu6 Lu4 Lu7 Lu3 -96(4) 6_565 . . . ?
Lu3 Lu4 Lu7 Lu8 54(5) . . . . ?
Lu7 Lu4 Lu7 Lu8 32(2) 6_565 . . . ?
Lu1 Lu4 Lu7 Lu8 22.6(19) 6_565 . . . ?
Lu1 Lu4 Lu7 Lu8 -72(3) . . . . ?
Lu2 Lu4 Lu7 Lu8 24.0(18) 6_565 . . . ?
Lu2 Lu4 Lu7 Lu8 -18.2(18) . . . . ?
Lu8 Lu4 Lu7 Lu8 20.7(15) 6_565 . . . ?
Lu6 Lu4 Lu7 Lu8 -55.0(15) . . . . ?
Lu6 Lu4 Lu7 Lu8 -42.0(16) 6_565 . . . ?
Lu3 Lu4 Lu7 Lu7 22(4) . . . 6_565 ?
Lu1 Lu4 Lu7 Lu7 -9.3(5) 6_565 . . 6_565 ?
Lu1 Lu4 Lu7 Lu7 -104(3) . . . 6_565 ?
Lu2 Lu4 Lu7 Lu7 -7.9(6) 6_565 . . 6_565 ?
Lu2 Lu4 Lu7 Lu7 -50(4) . . . 6_565 ?
Lu8 Lu4 Lu7 Lu7 -32(2) . . . 6_565 ?
Lu8 Lu4 Lu7 Lu7 -11.2(8) 6_565 . . 6_565 ?
Lu6 Lu4 Lu7 Lu7 -87.0(9) . . . 6_565 ?
Lu6 Lu4 Lu7 Lu7 -73.9(8) 6_565 . . 6_565 ?
Lu3 Lu4 Lu7 Lu2 30(4) . . . 6_565 ?
Lu7 Lu4 Lu7 Lu2 7.9(6) 6_565 . . 6_565 ?
Lu1 Lu4 Lu7 Lu2 -1.4(3) 6_565 . . 6_565 ?
Lu1 Lu4 Lu7 Lu2 -96(3) . . . 6_565 ?
Lu2 Lu4 Lu7 Lu2 -42(3) . . . 6_565 ?
Lu8 Lu4 Lu7 Lu2 -24.0(18) . . . 6_565 ?
Lu8 Lu4 Lu7 Lu2 -3.3(3) 6_565 . . 6_565 ?
Lu6 Lu4 Lu7 Lu2 -79.0(5) . . . 6_565 ?
Lu6 Lu4 Lu7 Lu2 -66.0(5) 6_565 . . 6_565 ?
Lu3 Lu4 Lu7 Lu8 33(4) . . . 6_565 ?
Lu7 Lu4 Lu7 Lu8 11.2(8) 6_565 . . 6_565 ?
Lu1 Lu4 Lu7 Lu8 1.9(4) 6_565 . . 6_565 ?
Lu1 Lu4 Lu7 Lu8 -92(3) . . . 6_565 ?
Lu2 Lu4 Lu7 Lu8 3.3(3) 6_565 . . 6_565 ?
Lu2 Lu4 Lu7 Lu8 -39(3) . . . 6_565 ?
Lu8 Lu4 Lu7 Lu8 -20.7(15) . . . 6_565 ?
Lu6 Lu4 Lu7 Lu8 -75.7(4) . . . 6_565 ?
Lu6 Lu4 Lu7 Lu8 -62.7(4) 6_565 . . 6_565 ?
Lu3 Lu4 Lu7 Lu1 31(4) . . . 6_565 ?
Lu7 Lu4 Lu7 Lu1 9.3(5) 6_565 . . 6_565 ?
Lu1 Lu4 Lu7 Lu1 -94(3) . . . 6_565 ?
Lu2 Lu4 Lu7 Lu1 1.4(3) 6_565 . . 6_565 ?
Lu2 Lu4 Lu7 Lu1 -41(3) . . . 6_565 ?
Lu8 Lu4 Lu7 Lu1 -22.6(19) . . . 6_565 ?
Lu8 Lu4 Lu7 Lu1 -1.9(4) 6_565 . . 6_565 ?
Lu6 Lu4 Lu7 Lu1 -77.6(6) . . . 6_565 ?
Lu6 Lu4 Lu7 Lu1 -64.6(5) 6_565 . . 6_565 ?
Lu3 Lu4 Lu7 Lu5 59(4) . . . . ?
Lu7 Lu4 Lu7 Lu5 36.8(11) 6_565 . . . ?
Lu1 Lu4 Lu7 Lu5 27.4(8) 6_565 . . . ?
Lu1 Lu4 Lu7 Lu5 -67(3) . . . . ?
Lu2 Lu4 Lu7 Lu5 28.8(7) 6_565 . . . ?
Lu2 Lu4 Lu7 Lu5 -13(3) . . . . ?
Lu8 Lu4 Lu7 Lu5 4.8(12) . . . . ?
Lu8 Lu4 Lu7 Lu5 25.5(5) 6_565 . . . ?
Lu6 Lu4 Lu7 Lu5 -50.2(4) . . . . ?
Lu6 Lu4 Lu7 Lu5 -37.1(5) 6_565 . . . ?
Lu3 Lu4 Lu7 Lu6 109(4) . . . . ?
Lu7 Lu4 Lu7 Lu6 87.0(9) 6_565 . . . ?
Lu1 Lu4 Lu7 Lu6 77.6(6) 6_565 . . . ?
Lu1 Lu4 Lu7 Lu6 -17(3) . . . . ?
Lu2 Lu4 Lu7 Lu6 79.0(5) 6_565 . . . ?
Lu2 Lu4 Lu7 Lu6 37(3) . . . . ?
Lu8 Lu4 Lu7 Lu6 55.0(15) . . . . ?
Lu8 Lu4 Lu7 Lu6 75.7(4) 6_565 . . . ?
Lu6 Lu4 Lu7 Lu6 13.1(3) 6_565 . . . ?
Lu3 Lu4 Lu7 Lu6 96(4) . . . 6_565 ?
Lu7 Lu4 Lu7 Lu6 73.9(8) 6_565 . . 6_565 ?
Lu1 Lu4 Lu7 Lu6 64.6(5) 6_565 . . 6_565 ?
Lu1 Lu4 Lu7 Lu6 -30(3) . . . 6_565 ?
Lu2 Lu4 Lu7 Lu6 66.0(5) 6_565 . . 6_565 ?
Lu2 Lu4 Lu7 Lu6 24(3) . . . 6_565 ?
Lu8 Lu4 Lu7 Lu6 42.0(16) . . . 6_565 ?
Lu8 Lu4 Lu7 Lu6 62.7(4) 6_565 . . 6_565 ?
Lu6 Lu4 Lu7 Lu6 -13.1(3) . . . 6_565 ?
Lu7 Lu2 Lu8 Lu1 146(5) . . . . ?
Lu3 Lu2 Lu8 Lu1 134(4) . . . . ?
Lu4 Lu2 Lu8 Lu1 126(4) . . . . ?
Lu5 Lu2 Lu8 Lu1 88(4) . . . . ?
Lu7 Lu2 Lu8 Lu1 136(4) 6_565 . . . ?
Lu8 Lu2 Lu8 Lu1 134(4) 6_565 . . . ?
Lu2 Lu2 Lu8 Lu1 134(4) 6_565 . . . ?
Lu1 Lu2 Lu8 Lu1 131(4) 6_565 . . . ?
Lu6 Lu2 Lu8 Lu1 61(4) . . . . ?
Lu6 Lu2 Lu8 Lu1 76(4) 6_565 . . . ?
Lu3 Lu2 Lu8 Lu7 -12.6(18) . . . . ?
Lu4 Lu2 Lu8 Lu7 -20.5(18) . . . . ?
Lu5 Lu2 Lu8 Lu7 -58(3) . . . . ?
Lu7 Lu2 Lu8 Lu7 -10.7(19) 6_565 . . . ?
Lu8 Lu2 Lu8 Lu7 -13(2) 6_565 . . . ?
Lu2 Lu2 Lu8 Lu7 -13(2) 6_565 . . . ?
Lu1 Lu2 Lu8 Lu7 -15(2) 6_565 . . . ?
Lu6 Lu2 Lu8 Lu7 -86(2) . . . . ?
Lu6 Lu2 Lu8 Lu7 -70(2) 6_565 . . . ?
Lu7 Lu2 Lu8 Lu5 58(3) . . . . ?
Lu3 Lu2 Lu8 Lu5 46(2) . . . . ?
Lu4 Lu2 Lu8 Lu5 38(3) . . . . ?
Lu7 Lu2 Lu8 Lu5 47.7(18) 6_565 . . . ?
Lu8 Lu2 Lu8 Lu5 45.5(16) 6_565 . . . ?
Lu2 Lu2 Lu8 Lu5 45.5(16) 6_565 . . . ?
Lu1 Lu2 Lu8 Lu5 42.9(17) 6_565 . . . ?
Lu6 Lu2 Lu8 Lu5 -27.5(17) . . . . ?
Lu6 Lu2 Lu8 Lu5 -11.8(17) 6_565 . . . ?
Lu7 Lu2 Lu8 Lu3 12.6(18) . . . . ?
Lu4 Lu2 Lu8 Lu3 -7.9(9) . . . . ?
Lu5 Lu2 Lu8 Lu3 -46(2) . . . . ?
Lu7 Lu2 Lu8 Lu3 1.9(7) 6_565 . . . ?
Lu8 Lu2 Lu8 Lu3 -0.3(9) 6_565 . . . ?
Lu2 Lu2 Lu8 Lu3 -0.3(9) 6_565 . . . ?
Lu1 Lu2 Lu8 Lu3 -2.9(7) 6_565 . . . ?
Lu6 Lu2 Lu8 Lu3 -73.3(7) . . . . ?
Lu6 Lu2 Lu8 Lu3 -57.6(7) 6_565 . . . ?
Lu7 Lu2 Lu8 Lu8 13(2) . . . 6_565 ?
Lu3 Lu2 Lu8 Lu8 0.3(9) . . . 6_565 ?
Lu4 Lu2 Lu8 Lu8 -7.6(12) . . . 6_565 ?
Lu5 Lu2 Lu8 Lu8 -45.5(16) . . . 6_565 ?
Lu7 Lu2 Lu8 Lu8 2.2(4) 6_565 . . 6_565 ?
Lu2 Lu2 Lu8 Lu8 0.000(2) 6_565 . . 6_565 ?
Lu1 Lu2 Lu8 Lu8 -2.6(3) 6_565 . . 6_565 ?
Lu6 Lu2 Lu8 Lu8 -72.9(3) . . . 6_565 ?
Lu6 Lu2 Lu8 Lu8 -57.3(3) 6_565 . . 6_565 ?
Lu7 Lu2 Lu8 Lu2 13(2) . . . 6_565 ?
Lu3 Lu2 Lu8 Lu2 0.3(9) . . . 6_565 ?
Lu4 Lu2 Lu8 Lu2 -7.6(12) . . . 6_565 ?
Lu5 Lu2 Lu8 Lu2 -45.5(16) . . . 6_565 ?
Lu7 Lu2 Lu8 Lu2 2.2(4) 6_565 . . 6_565 ?
Lu8 Lu2 Lu8 Lu2 0.000(2) 6_565 . . 6_565 ?
Lu1 Lu2 Lu8 Lu2 -2.6(3) 6_565 . . 6_565 ?
Lu6 Lu2 Lu8 Lu2 -72.9(3) . . . 6_565 ?
Lu6 Lu2 Lu8 Lu2 -57.3(3) 6_565 . . 6_565 ?
Lu7 Lu2 Lu8 Lu7 10.7(19) . . . 6_565 ?
Lu3 Lu2 Lu8 Lu7 -1.9(7) . . . 6_565 ?
Lu4 Lu2 Lu8 Lu7 -9.8(10) . . . 6_565 ?
Lu5 Lu2 Lu8 Lu7 -47.7(18) . . . 6_565 ?
Lu8 Lu2 Lu8 Lu7 -2.2(4) 6_565 . . 6_565 ?
Lu2 Lu2 Lu8 Lu7 -2.2(4) 6_565 . . 6_565 ?
Lu1 Lu2 Lu8 Lu7 -4.8(3) 6_565 . . 6_565 ?
Lu6 Lu2 Lu8 Lu7 -75.2(4) . . . 6_565 ?
Lu6 Lu2 Lu8 Lu7 -59.5(4) 6_565 . . 6_565 ?
Lu7 Lu2 Lu8 Lu4 20.5(18) . . . . ?
Lu3 Lu2 Lu8 Lu4 7.9(9) . . . . ?
Lu5 Lu2 Lu8 Lu4 -38(3) . . . . ?
Lu7 Lu2 Lu8 Lu4 9.8(10) 6_565 . . . ?
Lu8 Lu2 Lu8 Lu4 7.6(12) 6_565 . . . ?
Lu2 Lu2 Lu8 Lu4 7.6(12) 6_565 . . . ?
Lu1 Lu2 Lu8 Lu4 5.0(10) 6_565 . . . ?
Lu6 Lu2 Lu8 Lu4 -65.4(10) . . . . ?
Lu6 Lu2 Lu8 Lu4 -49.7(11) 6_565 . . . ?
Lu7 Lu2 Lu8 Lu1 15(2) . . . 6_565 ?
Lu3 Lu2 Lu8 Lu1 2.9(7) . . . 6_565 ?
Lu4 Lu2 Lu8 Lu1 -5.0(10) . . . 6_565 ?
Lu5 Lu2 Lu8 Lu1 -42.9(17) . . . 6_565 ?
Lu7 Lu2 Lu8 Lu1 4.8(3) 6_565 . . 6_565 ?
Lu8 Lu2 Lu8 Lu1 2.6(3) 6_565 . . 6_565 ?
Lu2 Lu2 Lu8 Lu1 2.6(3) 6_565 . . 6_565 ?
Lu6 Lu2 Lu8 Lu1 -70.4(3) . . . 6_565 ?
Lu6 Lu2 Lu8 Lu1 -54.7(3) 6_565 . . 6_565 ?
Lu7 Lu2 Lu8 Lu6 86(2) . . . . ?
Lu3 Lu2 Lu8 Lu6 73.3(7) . . . . ?
Lu4 Lu2 Lu8 Lu6 65.4(10) . . . . ?
Lu5 Lu2 Lu8 Lu6 27.5(17) . . . . ?
Lu7 Lu2 Lu8 Lu6 75.2(4) 6_565 . . . ?
Lu8 Lu2 Lu8 Lu6 72.9(3) 6_565 . . . ?
Lu2 Lu2 Lu8 Lu6 72.9(3) 6_565 . . . ?
Lu1 Lu2 Lu8 Lu6 70.4(3) 6_565 . . . ?
Lu6 Lu2 Lu8 Lu6 15.6(3) 6_565 . . . ?
Lu7 Lu2 Lu8 Lu6 70(2) . . . 6_565 ?
Lu3 Lu2 Lu8 Lu6 57.6(7) . . . 6_565 ?
Lu4 Lu2 Lu8 Lu6 49.7(11) . . . 6_565 ?
Lu5 Lu2 Lu8 Lu6 11.8(17) . . . 6_565 ?
Lu7 Lu2 Lu8 Lu6 59.5(4) 6_565 . . 6_565 ?
Lu8 Lu2 Lu8 Lu6 57.3(3) 6_565 . . 6_565 ?
Lu2 Lu2 Lu8 Lu6 57.3(3) 6_565 . . 6_565 ?
Lu1 Lu2 Lu8 Lu6 54.7(3) 6_565 . . 6_565 ?
Lu6 Lu2 Lu8 Lu6 -15.6(3) . . . 6_565 ?
Lu7 Lu1 Lu8 Lu2 -22(4) . . . . ?
Lu3 Lu1 Lu8 Lu2 -40(4) . . . . ?
Lu4 Lu1 Lu8 Lu2 -46(4) . . . . ?
Lu7 Lu1 Lu8 Lu2 -43(4) 6_565 . . . ?
Lu5 Lu1 Lu8 Lu2 -104(4) . . . . ?
Lu8 Lu1 Lu8 Lu2 -49(4) 6_565 . . . ?
Lu2 Lu1 Lu8 Lu2 -47(4) 6_565 . . . ?
Lu6 Lu1 Lu8 Lu2 -117(4) . . . . ?
Lu1 Lu1 Lu8 Lu2 -49(4) 6_565 . . . ?
Lu6 Lu1 Lu8 Lu2 -102(4) 6_565 . . . ?
Lu3 Lu1 Lu8 Lu7 -17.4(10) . . . . ?
Lu4 Lu1 Lu8 Lu7 -23.4(11) . . . . ?
Lu7 Lu1 Lu8 Lu7 -20.2(9) 6_565 . . . ?
Lu5 Lu1 Lu8 Lu7 -81.7(16) . . . . ?
Lu8 Lu1 Lu8 Lu7 -26.5(11) 6_565 . . . ?
Lu2 Lu1 Lu8 Lu7 -24.6(11) 6_565 . . . ?
Lu6 Lu1 Lu8 Lu7 -94.7(11) . . . . ?
Lu1 Lu1 Lu8 Lu7 -26.5(11) 6_565 . . . ?
Lu6 Lu1 Lu8 Lu7 -80.0(10) 6_565 . . . ?
Lu7 Lu1 Lu8 Lu5 81.7(16) . . . . ?
Lu3 Lu1 Lu8 Lu5 64.3(14) . . . . ?
Lu4 Lu1 Lu8 Lu5 58.3(15) . . . . ?
Lu7 Lu1 Lu8 Lu5 61.5(12) 6_565 . . . ?
Lu8 Lu1 Lu8 Lu5 55.2(11) 6_565 . . . ?
Lu2 Lu1 Lu8 Lu5 57.2(11) 6_565 . . . ?
Lu6 Lu1 Lu8 Lu5 -13.0(13) . . . . ?
Lu1 Lu1 Lu8 Lu5 55.2(11) 6_565 . . . ?
Lu6 Lu1 Lu8 Lu5 1.7(12) 6_565 . . . ?
Lu7 Lu1 Lu8 Lu3 17.4(10) . . . . ?
Lu4 Lu1 Lu8 Lu3 -6.0(8) . . . . ?
Lu7 Lu1 Lu8 Lu3 -2.8(6) 6_565 . . . ?
Lu5 Lu1 Lu8 Lu3 -64.3(14) . . . . ?
Lu8 Lu1 Lu8 Lu3 -9.1(6) 6_565 . . . ?
Lu2 Lu1 Lu8 Lu3 -7.2(6) 6_565 . . . ?
Lu6 Lu1 Lu8 Lu3 -77.3(5) . . . . ?
Lu1 Lu1 Lu8 Lu3 -9.2(6) 6_565 . . . ?
Lu6 Lu1 Lu8 Lu3 -62.6(5) 6_565 . . . ?
Lu7 Lu1 Lu8 Lu8 26.5(11) . . . 6_565 ?
Lu3 Lu1 Lu8 Lu8 9.1(6) . . . 6_565 ?
Lu4 Lu1 Lu8 Lu8 3.1(8) . . . 6_565 ?
Lu7 Lu1 Lu8 Lu8 6.3(3) 6_565 . . 6_565 ?
Lu5 Lu1 Lu8 Lu8 -55.2(11) . . . 6_565 ?
Lu2 Lu1 Lu8 Lu8 2.0(2) 6_565 . . 6_565 ?
Lu6 Lu1 Lu8 Lu8 -68.2(4) . . . 6_565 ?
Lu1 Lu1 Lu8 Lu8 -0.001(1) 6_565 . . 6_565 ?
Lu6 Lu1 Lu8 Lu8 -53.5(3) 6_565 . . 6_565 ?
Lu7 Lu1 Lu8 Lu2 24.6(11) . . . 6_565 ?
Lu3 Lu1 Lu8 Lu2 7.2(6) . . . 6_565 ?
Lu4 Lu1 Lu8 Lu2 1.1(7) . . . 6_565 ?
Lu7 Lu1 Lu8 Lu2 4.3(3) 6_565 . . 6_565 ?
Lu5 Lu1 Lu8 Lu2 -57.2(11) . . . 6_565 ?
Lu8 Lu1 Lu8 Lu2 -2.0(2) 6_565 . . 6_565 ?
Lu6 Lu1 Lu8 Lu2 -70.1(3) . . . 6_565 ?
Lu1 Lu1 Lu8 Lu2 -2.0(2) 6_565 . . 6_565 ?
Lu6 Lu1 Lu8 Lu2 -55.5(3) 6_565 . . 6_565 ?
Lu7 Lu1 Lu8 Lu7 20.2(9) . . . 6_565 ?
Lu3 Lu1 Lu8 Lu7 2.8(6) . . . 6_565 ?
Lu4 Lu1 Lu8 Lu7 -3.2(7) . . . 6_565 ?
Lu5 Lu1 Lu8 Lu7 -61.5(12) . . . 6_565 ?
Lu8 Lu1 Lu8 Lu7 -6.3(3) 6_565 . . 6_565 ?
Lu2 Lu1 Lu8 Lu7 -4.3(3) 6_565 . . 6_565 ?
Lu6 Lu1 Lu8 Lu7 -74.5(4) . . . 6_565 ?
Lu1 Lu1 Lu8 Lu7 -6.3(3) 6_565 . . 6_565 ?
Lu6 Lu1 Lu8 Lu7 -59.8(3) 6_565 . . 6_565 ?
Lu7 Lu1 Lu8 Lu4 23.4(11) . . . . ?
Lu3 Lu1 Lu8 Lu4 6.0(8) . . . . ?
Lu7 Lu1 Lu8 Lu4 3.2(7) 6_565 . . . ?
Lu5 Lu1 Lu8 Lu4 -58.3(15) . . . . ?
Lu8 Lu1 Lu8 Lu4 -3.1(8) 6_565 . . . ?
Lu2 Lu1 Lu8 Lu4 -1.1(7) 6_565 . . . ?
Lu6 Lu1 Lu8 Lu4 -71.3(7) . . . . ?
Lu1 Lu1 Lu8 Lu4 -3.1(8) 6_565 . . . ?
Lu6 Lu1 Lu8 Lu4 -56.6(7) 6_565 . . . ?
Lu7 Lu1 Lu8 Lu1 26.5(11) . . . 6_565 ?
Lu3 Lu1 Lu8 Lu1 9.2(6) . . . 6_565 ?
Lu4 Lu1 Lu8 Lu1 3.1(8) . . . 6_565 ?
Lu7 Lu1 Lu8 Lu1 6.3(3) 6_565 . . 6_565 ?
Lu5 Lu1 Lu8 Lu1 -55.2(11) . . . 6_565 ?
Lu8 Lu1 Lu8 Lu1 0.001(2) 6_565 . . 6_565 ?
Lu2 Lu1 Lu8 Lu1 2.0(2) 6_565 . . 6_565 ?
Lu6 Lu1 Lu8 Lu1 -68.2(4) . . . 6_565 ?
Lu6 Lu1 Lu8 Lu1 -53.5(3) 6_565 . . 6_565 ?
Lu7 Lu1 Lu8 Lu6 94.7(11) . . . . ?
Lu3 Lu1 Lu8 Lu6 77.3(5) . . . . ?
Lu4 Lu1 Lu8 Lu6 71.3(7) . . . . ?
Lu7 Lu1 Lu8 Lu6 74.5(4) 6_565 . . . ?
Lu5 Lu1 Lu8 Lu6 13.0(13) . . . . ?
Lu8 Lu1 Lu8 Lu6 68.2(4) 6_565 . . . ?
Lu2 Lu1 Lu8 Lu6 70.1(3) 6_565 . . . ?
Lu1 Lu1 Lu8 Lu6 68.2(4) 6_565 . . . ?
Lu6 Lu1 Lu8 Lu6 14.7(3) 6_565 . . . ?
Lu7 Lu1 Lu8 Lu6 80.0(10) . . . 6_565 ?
Lu3 Lu1 Lu8 Lu6 62.6(5) . . . 6_565 ?
Lu4 Lu1 Lu8 Lu6 56.6(7) . . . 6_565 ?
Lu7 Lu1 Lu8 Lu6 59.8(3) 6_565 . . 6_565 ?
Lu5 Lu1 Lu8 Lu6 -1.7(12) . . . 6_565 ?
Lu8 Lu1 Lu8 Lu6 53.5(3) 6_565 . . 6_565 ?
Lu2 Lu1 Lu8 Lu6 55.5(3) 6_565 . . 6_565 ?
Lu6 Lu1 Lu8 Lu6 -14.7(3) . . . 6_565 ?
Lu1 Lu1 Lu8 Lu6 53.5(3) 6_565 . . 6_565 ?
Lu1 Lu7 Lu8 Lu2 12(2) . . . . ?
Lu3 Lu7 Lu8 Lu2 160(3) . . . . ?
Lu4 Lu7 Lu8 Lu2 145(3) . . . . ?
Lu7 Lu7 Lu8 Lu2 167(2) 6_565 . . . ?
Lu2 Lu7 Lu8 Lu2 166(2) 6_565 . . . ?
Lu8 Lu7 Lu8 Lu2 167(2) 6_565 . . . ?
Lu1 Lu7 Lu8 Lu2 163(2) 6_565 . . . ?
Lu5 Lu7 Lu8 Lu2 136(2) . . . . ?
Lu6 Lu7 Lu8 Lu2 90(2) . . . . ?
Lu6 Lu7 Lu8 Lu2 107(2) 6_565 . . . ?
Lu2 Lu7 Lu8 Lu1 -12(2) . . . . ?
Lu3 Lu7 Lu8 Lu1 147.6(19) . . . . ?
Lu4 Lu7 Lu8 Lu1 133(2) . . . . ?
Lu7 Lu7 Lu8 Lu1 155.3(11) 6_565 . . . ?
Lu2 Lu7 Lu8 Lu1 154.2(12) 6_565 . . . ?
Lu8 Lu7 Lu8 Lu1 155.3(11) 6_565 . . . ?
Lu1 Lu7 Lu8 Lu1 151.1(13) 6_565 . . . ?
Lu5 Lu7 Lu8 Lu1 124.1(14) . . . . ?
Lu6 Lu7 Lu8 Lu1 78.0(11) . . . . ?
Lu6 Lu7 Lu8 Lu1 94.7(11) 6_565 . . . ?
Lu1 Lu7 Lu8 Lu5 -124.1(14) . . . . ?
Lu2 Lu7 Lu8 Lu5 -136(2) . . . . ?
Lu3 Lu7 Lu8 Lu5 24(2) . . . . ?
Lu4 Lu7 Lu8 Lu5 9(2) . . . . ?
Lu7 Lu7 Lu8 Lu5 31.2(10) 6_565 . . . ?
Lu2 Lu7 Lu8 Lu5 30.1(10) 6_565 . . . ?
Lu8 Lu7 Lu8 Lu5 31.2(10) 6_565 . . . ?
Lu1 Lu7 Lu8 Lu5 27.0(10) 6_565 . . . ?
Lu6 Lu7 Lu8 Lu5 -46.1(10) . . . . ?
Lu6 Lu7 Lu8 Lu5 -29.4(10) 6_565 . . . ?
Lu1 Lu7 Lu8 Lu3 -147.6(19) . . . . ?
Lu2 Lu7 Lu8 Lu3 -160(3) . . . . ?
Lu4 Lu7 Lu8 Lu3 -14.5(13) . . . . ?
Lu7 Lu7 Lu8 Lu3 7.7(12) 6_565 . . . ?
Lu2 Lu7 Lu8 Lu3 6.6(11) 6_565 . . . ?
Lu8 Lu7 Lu8 Lu3 7.7(12) 6_565 . . . ?
Lu1 Lu7 Lu8 Lu3 3.5(11) 6_565 . . . ?
Lu5 Lu7 Lu8 Lu3 -24(2) . . . . ?
Lu6 Lu7 Lu8 Lu3 -69.6(12) . . . . ?
Lu6 Lu7 Lu8 Lu3 -52.9(12) 6_565 . . . ?
Lu1 Lu7 Lu8 Lu8 -155.3(11) . . . 6_565 ?
Lu2 Lu7 Lu8 Lu8 -167(2) . . . 6_565 ?
Lu3 Lu7 Lu8 Lu8 -7.7(12) . . . 6_565 ?
Lu4 Lu7 Lu8 Lu8 -22.2(16) . . . 6_565 ?
Lu7 Lu7 Lu8 Lu8 -0.001(1) 6_565 . . 6_565 ?
Lu2 Lu7 Lu8 Lu8 -1.1(2) 6_565 . . 6_565 ?
Lu1 Lu7 Lu8 Lu8 -4.2(2) 6_565 . . 6_565 ?
Lu5 Lu7 Lu8 Lu8 -31.2(10) . . . 6_565 ?
Lu6 Lu7 Lu8 Lu8 -77.3(3) . . . 6_565 ?
Lu6 Lu7 Lu8 Lu8 -60.6(2) 6_565 . . 6_565 ?
Lu1 Lu7 Lu8 Lu2 -154.2(12) . . . 6_565 ?
Lu2 Lu7 Lu8 Lu2 -166(2) . . . 6_565 ?
Lu3 Lu7 Lu8 Lu2 -6.6(11) . . . 6_565 ?
Lu4 Lu7 Lu8 Lu2 -21.1(15) . . . 6_565 ?
Lu7 Lu7 Lu8 Lu2 1.1(2) 6_565 . . 6_565 ?
Lu8 Lu7 Lu8 Lu2 1.1(2) 6_565 . . 6_565 ?
Lu1 Lu7 Lu8 Lu2 -3.1(2) 6_565 . . 6_565 ?
Lu5 Lu7 Lu8 Lu2 -30.1(10) . . . 6_565 ?
Lu6 Lu7 Lu8 Lu2 -76.2(3) . . . 6_565 ?
Lu6 Lu7 Lu8 Lu2 -59.5(3) 6_565 . . 6_565 ?
Lu1 Lu7 Lu8 Lu7 -155.3(11) . . . 6_565 ?
Lu2 Lu7 Lu8 Lu7 -167(2) . . . 6_565 ?
Lu3 Lu7 Lu8 Lu7 -7.7(12) . . . 6_565 ?
Lu4 Lu7 Lu8 Lu7 -22.2(16) . . . 6_565 ?
Lu2 Lu7 Lu8 Lu7 -1.1(2) 6_565 . . 6_565 ?
Lu8 Lu7 Lu8 Lu7 0.001(2) 6_565 . . 6_565 ?
Lu1 Lu7 Lu8 Lu7 -4.2(2) 6_565 . . 6_565 ?
Lu5 Lu7 Lu8 Lu7 -31.2(10) . . . 6_565 ?
Lu6 Lu7 Lu8 Lu7 -77.3(3) . . . 6_565 ?
Lu6 Lu7 Lu8 Lu7 -60.6(2) 6_565 . . 6_565 ?
Lu1 Lu7 Lu8 Lu4 -133(2) . . . . ?
Lu2 Lu7 Lu8 Lu4 -145(3) . . . . ?
Lu3 Lu7 Lu8 Lu4 14.5(13) . . . . ?
Lu7 Lu7 Lu8 Lu4 22.2(16) 6_565 . . . ?
Lu2 Lu7 Lu8 Lu4 21.1(15) 6_565 . . . ?
Lu8 Lu7 Lu8 Lu4 22.2(16) 6_565 . . . ?
Lu1 Lu7 Lu8 Lu4 18.0(15) 6_565 . . . ?
Lu5 Lu7 Lu8 Lu4 -9(2) . . . . ?
Lu6 Lu7 Lu8 Lu4 -55.1(16) . . . . ?
Lu6 Lu7 Lu8 Lu4 -38.4(16) 6_565 . . . ?
Lu1 Lu7 Lu8 Lu1 -151.1(13) . . . 6_565 ?
Lu2 Lu7 Lu8 Lu1 -163(2) . . . 6_565 ?
Lu3 Lu7 Lu8 Lu1 -3.5(11) . . . 6_565 ?
Lu4 Lu7 Lu8 Lu1 -18.0(15) . . . 6_565 ?
Lu7 Lu7 Lu8 Lu1 4.2(2) 6_565 . . 6_565 ?
Lu2 Lu7 Lu8 Lu1 3.1(2) 6_565 . . 6_565 ?
Lu8 Lu7 Lu8 Lu1 4.2(2) 6_565 . . 6_565 ?
Lu5 Lu7 Lu8 Lu1 -27.0(10) . . . 6_565 ?
Lu6 Lu7 Lu8 Lu1 -73.1(3) . . . 6_565 ?
Lu6 Lu7 Lu8 Lu1 -56.4(3) 6_565 . . 6_565 ?
Lu1 Lu7 Lu8 Lu6 -78.0(11) . . . . ?
Lu2 Lu7 Lu8 Lu6 -90(2) . . . . ?
Lu3 Lu7 Lu8 Lu6 69.6(12) . . . . ?
Lu4 Lu7 Lu8 Lu6 55.1(16) . . . . ?
Lu7 Lu7 Lu8 Lu6 77.3(3) 6_565 . . . ?
Lu2 Lu7 Lu8 Lu6 76.2(3) 6_565 . . . ?
Lu8 Lu7 Lu8 Lu6 77.3(3) 6_565 . . . ?
Lu1 Lu7 Lu8 Lu6 73.1(3) 6_565 . . . ?
Lu5 Lu7 Lu8 Lu6 46.1(10) . . . . ?
Lu6 Lu7 Lu8 Lu6 16.7(4) 6_565 . . . ?
Lu1 Lu7 Lu8 Lu6 -94.7(11) . . . 6_565 ?
Lu2 Lu7 Lu8 Lu6 -107(2) . . . 6_565 ?
Lu3 Lu7 Lu8 Lu6 52.9(12) . . . 6_565 ?
Lu4 Lu7 Lu8 Lu6 38.4(16) . . . 6_565 ?
Lu7 Lu7 Lu8 Lu6 60.6(2) 6_565 . . 6_565 ?
Lu2 Lu7 Lu8 Lu6 59.5(3) 6_565 . . 6_565 ?
Lu8 Lu7 Lu8 Lu6 60.6(2) 6_565 . . 6_565 ?
Lu1 Lu7 Lu8 Lu6 56.4(3) 6_565 . . 6_565 ?
Lu5 Lu7 Lu8 Lu6 29.4(10) . . . 6_565 ?
Lu6 Lu7 Lu8 Lu6 -16.7(4) . . . 6_565 ?
N1A C4A C5A C6A 2.6(7) . . . . ?
C3A C4A C5A C6A -175.0(4) . . . . ?
C13A N2A C6A C5A 178.5(4) . . . . ?
Ni1A N2A C6A C5A -0.2(6) . . . . ?
C13A N2A C6A C7A 0.8(5) . . . . ?
Ni1A N2A C6A C7A -177.9(3) . . . . ?
C4A C5A C6A N2A -1.5(7) . . . . ?
C4A C5A C6A C7A 175.9(4) . . . . ?
N2A C6A C7A C10A -0.9(5) . . . . ?
C5A C6A C7A C10A -178.6(4) . . . . ?
N2A C6A C7A C8A 176.5(4) . . . . ?
C5A C6A C7A C8A -1.2(7) . . . . ?
C10A C7A C8A C9A 100.2(6) . . . . ?
C6A C7A C8A C9A -76.7(6) . . . . ?
C6A C7A C10A C13A 0.6(5) . . . . ?
C8A C7A C10A C13A -176.6(5) . . . . ?
C6A C7A C10A C11A 178.8(4) . . . . ?
C8A C7A C10A C11A 1.6(8) . . . . ?
C7A C10A C11A C12A -100.4(6) . . . . ?
C13A C10A C11A C12A 77.5(6) . . . . ?
C6A N2A C13A C14A -179.2(4) . . . . ?
Ni1A N2A C13A C14A -0.5(6) . . . . ?
C6A N2A C13A C10A -0.4(5) . . . . ?
Ni1A N2A C13A C10A 178.3(3) . . . . ?
C7A C10A C13A C14A 178.7(4) . . . . ?
C11A C10A C13A C14A 0.4(7) . . . . ?
C7A C10A C13A N2A -0.2(5) . . . . ?
C11A C10A C13A N2A -178.5(4) . . . . ?
N2A C13A C14A C15A 1.7(7) . . . . ?
C10A C13A C14A C15A -177.0(4) . . . . ?
C13A C14A C15A N3A -2.7(7) . . . . ?
C13A C14A C15A C16A 175.4(4) . . . . ?
C15A N3A C15A C14A 178.7(3) 6_565 . . . ?
Ni1A N3A C15A C14A 2.4(7) . . . . ?
C15A N3A C15A C16A 0.5(6) 6_565 . . . ?
Ni1A N3A C15A C16A -175.9(3) . . . . ?
C14A C15A C16A C16A -178.6(3) . . . 6_565 ?
N3A C15A C16A C16A -0.3(4) . . . 6_565 ?
C14A C15A C16A C17A -3.0(6) . . . . ?
N3A C15A C16A C17A 175.3(4) . . . . ?
C16A C16A C17A C18A 94.5(4) 6_565 . . . ?
C15A C16A C17A C18A -80.1(5) . . . . ?
C5A C4A C3A C3A 178.9(4) . . . 6_565 ?
N1A C4A C3A C3A 1.0(4) . . . 6_565 ?
C5A C4A C3A C2A 2.0(7) . . . . ?
N1A C4A C3A C2A -175.9(4) . . . . ?
C1A C2A C3A C3A -101.5(4) . . . 6_565 ?
C1A C2A C3A C4A 74.6(6) . . . . ?
C5A C4A N1A C4A -179.4(3) . . . 6_565 ?
C3A C4A N1A C4A -1.6(6) . . . 6_565 ?
C5A C4A N1A Ni1A -1.9(7) . . . . ?
C3A C4A N1A Ni1A 175.9(3) . . . . ?
C9B C8B C7B C9B -17(3) 2_755 . . . ?
C8B C9B C7B C8B 22(3) 2_755 . . . ?
C6B C1B C2B C3B 0.000(1) . . . . ?
C1B C2B C3B C4B 0.000(1) . . . . ?
C2B C3B C4B C5B 0.000(1) . . . . ?
C3B C4B C5B C6B 0.000(1) . . . . ?
C4B C5B C6B C1B 0.000(1) . . . . ?
C2B C1B C6B C5B 0.000(1) . . . . ?
C5 C1 C2 C12 138.1 . . . . ?
C9 C1 C2 C12 -16.7 . . . . ?
C5 C1 C2 C3 -2.4 . . . . ?
C9 C1 C2 C3 -157.2 . . . . ?
C1 C2 C3 C4 5.9 . . . . ?
C12 C2 C3 C4 -140.8 . . . . ?
C1 C2 C3 C15 145.0 . . . . ?
C12 C2 C3 C15 -1.7 . . . . ?
C15 C3 C4 C18 -3.0 . . . . ?
C2 C3 C4 C18 141.5 . . . . ?
C15 C3 C4 C5 -150.9 . . . . ?
C2 C3 C4 C5 -6.5 . . . . ?
C2 C1 C5 C6 -147.4 . . . . ?
C9 C1 C5 C6 6.4 . . . . ?
C2 C1 C5 C4 -1.1 . . . . ?
C9 C1 C5 C4 152.7 . . . . ?
C3 C4 C5 C1 4.4 . . . . ?
C18 C4 C5 C1 -152.6 . . . . ?
C3 C4 C5 C6 158.2 . . . . ?
C18 C4 C5 C6 1.3 . . . . ?
C1 C5 C6 C20 141.5 . . . . ?
C4 C5 C6 C20 -1.5 . . . . ?
C1 C5 C6 C7 -11.3 . . . . ?
C4 C5 C6 C7 -154.3 . . . . ?
C5 C6 C7 C23 156.6 . . . . ?
C20 C6 C7 C23 2.5 . . . . ?
C5 C6 C7 C8 11.0 . . . . ?
C20 C6 C7 C8 -143.1 . . . . ?
C23 C7 C8 C9 -149.9 . . . . ?
C6 C7 C8 C9 -6.8 . . . . ?
C23 C7 C8 C25 6.2 . . . . ?
C6 C7 C8 C25 149.3 . . . . ?
C25 C8 C9 C10 3.6 . . . . ?
C7 C8 C9 C10 152.2 . . . . ?
C25 C8 C9 C1 -148.7 . . . . ?
C7 C8 C9 C1 0.0 . . . . ?
C5 C1 C9 C8 1.0 . . . . ?
C2 C1 C9 C8 157.5 . . . . ?
C5 C1 C9 C10 -152.7 . . . . ?
C2 C1 C9 C10 3.8 . . . . ?
C8 C9 C10 C11 -145.0 . . . . ?
C1 C9 C10 C11 7.4 . . . . ?
C8 C9 C10 C27 -5.6 . . . . ?
C1 C9 C10 C27 146.9 . . . . ?
C9 C10 C11 C12 -9.9 . . . . ?
C27 C10 C11 C12 -150.6 . . . . ?
C9 C10 C11 C29 141.8 . . . . ?
C27 C10 C11 C29 1.2 . . . . ?
C10 C11 C12 C13 144.6 . . . . ?
C29 C11 C12 C13 -3.9 . . . . ?
C10 C11 C12 C2 -0.3 . . . . ?
C29 C11 C12 C2 -148.8 . . . . ?
C1 C2 C12 C13 -134.8 . . . . ?
C3 C2 C12 C13 -1.6 . . . . ?
C1 C2 C12 C11 14.7 . . . . ?
C3 C2 C12 C11 148.0 . . . . ?
C11 C12 C13 C31 1.5 . . . . ?
C2 C12 C13 C31 143.0 . . . . ?
C11 C12 C13 C14 -138.7 . . . . ?
C2 C12 C13 C14 2.8 . . . . ?
C12 C13 C14 C15 -0.9 . . . . ?
C31 C13 C14 C15 -143.4 . . . . ?
C12 C13 C14 C33 141.1 . . . . ?
C31 C13 C14 C33 -1.4 . . . . ?
C13 C14 C15 C3 -2.3 . . . . ?
C33 C14 C15 C3 -137.4 . . . . ?
C13 C14 C15 C16 141.4 . . . . ?
C33 C14 C15 C16 6.3 . . . . ?
C4 C3 C15 C14 145.8 . . . . ?
C2 C3 C15 C14 3.5 . . . . ?
C4 C3 C15 C16 7.6 . . . . ?
C2 C3 C15 C16 -134.8 . . . . ?
C14 C15 C16 C17 -149.4 . . . . ?
C3 C15 C16 C17 -10.0 . . . . ?
C14 C15 C16 C35 -2.8 . . . . ?
C3 C15 C16 C35 136.7 . . . . ?
C15 C16 C17 C37 153.7 . . . . ?
C35 C16 C17 C37 -0.8 . . . . ?
C15 C16 C17 C18 6.5 . . . . ?
C35 C16 C17 C18 -148.0 . . . . ?
C3 C4 C18 C19 -147.3 . . . . ?
C5 C4 C18 C19 -2.9 . . . . ?
C3 C4 C18 C17 0.4 . . . . ?
C5 C4 C18 C17 144.7 . . . . ?
C37 C17 C18 C4 -143.9 . . . . ?
C16 C17 C18 C4 -1.9 . . . . ?
C37 C17 C18 C19 4.9 . . . . ?
C16 C17 C18 C19 146.9 . . . . ?
C4 C18 C19 C39 145.9 . . . . ?
C17 C18 C19 C39 -0.6 . . . . ?
C4 C18 C19 C20 4.8 . . . . ?
C17 C18 C19 C20 -141.7 . . . . ?
C5 C6 C20 C19 3.2 . . . . ?
C7 C6 C20 C19 151.0 . . . . ?
C5 C6 C20 C21 -145.6 . . . . ?
C7 C6 C20 C21 2.2 . . . . ?
C18 C19 C20 C6 -4.8 . . . . ?
C39 C19 C20 C6 -149.9 . . . . ?
C18 C19 C20 C21 150.3 . . . . ?
C39 C19 C20 C21 5.2 . . . . ?
C6 C20 C21 C22 1.3 . . . . ?
C19 C20 C21 C22 -150.3 . . . . ?
C6 C20 C21 C40 143.0 . . . . ?
C19 C20 C21 C40 -8.6 . . . . ?
C40 C21 C22 C43 1.4 . . . . ?
C20 C21 C22 C43 138.7 . . . . ?
C40 C21 C22 C23 -144.8 . . . . ?
C20 C21 C22 C23 -7.5 . . . . ?
C8 C7 C23 C24 -4.6 . . . . ?
C6 C7 C23 C24 -153.5 . . . . ?
C8 C7 C23 C22 138.1 . . . . ?
C6 C7 C23 C22 -10.7 . . . . ?
C21 C22 C23 C24 148.7 . . . . ?
C43 C22 C23 C24 0.5 . . . . ?
C21 C22 C23 C7 13.9 . . . . ?
C43 C22 C23 C7 -134.2 . . . . ?
C7 C23 C24 C45 149.8 . . . . ?
C22 C23 C24 C45 3.4 . . . . ?
C7 C23 C24 C25 1.5 . . . . ?
C22 C23 C24 C25 -144.9 . . . . ?
C9 C8 C25 C26 1.2 . . . . ?
C7 C8 C25 C26 -151.7 . . . . ?
C9 C8 C25 C24 148.5 . . . . ?
C7 C8 C25 C24 -4.5 . . . . ?
C23 C24 C25 C8 2.2 . . . . ?
C45 C24 C25 C8 -146.9 . . . . ?
C23 C24 C25 C26 144.4 . . . . ?
C45 C24 C25 C26 -4.7 . . . . ?
C8 C25 C26 C27 -3.2 . . . . ?
C24 C25 C26 C27 -142.6 . . . . ?
C8 C25 C26 C47 142.4 . . . . ?
C24 C25 C26 C47 3.0 . . . . ?
C47 C26 C27 C10 -143.9 . . . . ?
C25 C26 C27 C10 0.9 . . . . ?
C47 C26 C27 C28 -2.3 . . . . ?
C25 C26 C27 C28 142.5 . . . . ?
C9 C10 C27 C26 3.3 . . . . ?
C11 C10 C27 C26 146.5 . . . . ?
C9 C10 C27 C28 -149.5 . . . . ?
C11 C10 C27 C28 -6.3 . . . . ?
C26 C27 C28 C29 -136.0 . . . . ?
C10 C27 C28 C29 11.7 . . . . ?
C26 C27 C28 C49 -0.4 . . . . ?
C10 C27 C28 C49 147.2 . . . . ?
C49 C28 C29 C30 0.7 . . . . ?
C27 C28 C29 C30 135.7 . . . . ?
C49 C28 C29 C11 -146.3 . . . . ?
C27 C28 C29 C11 -11.3 . . . . ?
C12 C11 C29 C28 161.0 . . . . ?
C10 C11 C29 C28 5.5 . . . . ?
C12 C11 C29 C30 7.6 . . . . ?
C10 C11 C29 C30 -147.9 . . . . ?
C28 C29 C30 C51 6.0 . . . . ?
C11 C29 C30 C51 149.7 . . . . ?
C28 C29 C30 C31 -152.3 . . . . ?
C11 C29 C30 C31 -8.6 . . . . ?
C12 C13 C31 C32 -145.5 . . . . ?
C14 C13 C31 C32 -0.5 . . . . ?
C12 C13 C31 C30 -3.4 . . . . ?
C14 C13 C31 C30 141.6 . . . . ?
C51 C30 C31 C13 -144.2 . . . . ?
C29 C30 C31 C13 7.2 . . . . ?
C51 C30 C31 C32 -2.4 . . . . ?
C29 C30 C31 C32 149.0 . . . . ?
C13 C31 C32 C33 2.6 . . . . ?
C30 C31 C32 C33 -145.3 . . . . ?
C13 C31 C32 C53 145.8 . . . . ?
C30 C31 C32 C53 -2.2 . . . . ?
C31 C32 C33 C34 145.5 . . . . ?
C53 C32 C33 C34 0.3 . . . . ?
C31 C32 C33 C14 -3.3 . . . . ?
C53 C32 C33 C14 -148.5 . . . . ?
C15 C14 C33 C34 -4.3 . . . . ?
C13 C14 C33 C34 -147.7 . . . . ?
C15 C14 C33 C32 146.1 . . . . ?
C13 C14 C33 C32 2.7 . . . . ?
C32 C33 C34 C55 8.7 . . . . ?
C14 C33 C34 C55 152.2 . . . . ?
C32 C33 C34 C35 -146.4 . . . . ?
C14 C33 C34 C35 -2.9 . . . . ?
C55 C34 C35 C36 -3.7 . . . . ?
C33 C34 C35 C36 149.3 . . . . ?
C55 C34 C35 C16 -146.7 . . . . ?
C33 C34 C35 C16 6.3 . . . . ?
C15 C16 C35 C36 -149.0 . . . . ?
C17 C16 C35 C36 1.9 . . . . ?
C15 C16 C35 C34 -4.1 . . . . ?
C17 C16 C35 C34 146.8 . . . . ?
C34 C35 C36 C57 -3.1 . . . . ?
C16 C35 C36 C57 141.5 . . . . ?
C34 C35 C36 C37 -146.7 . . . . ?
C16 C35 C36 C37 -2.1 . . . . ?
C18 C17 C37 C38 -3.4 . . . . ?
C16 C17 C37 C38 -146.9 . . . . ?
C18 C17 C37 C36 143.2 . . . . ?
C16 C17 C37 C36 -0.3 . . . . ?
C35 C36 C37 C38 145.2 . . . . ?
C57 C36 C37 C38 -4.4 . . . . ?
C35 C36 C37 C17 1.5 . . . . ?
C57 C36 C37 C17 -148.0 . . . . ?
C17 C37 C38 C59 146.1 . . . . ?
C36 C37 C38 C59 7.0 . . . . ?
C17 C37 C38 C39 -2.0 . . . . ?
C36 C37 C38 C39 -141.2 . . . . ?
C18 C19 C39 C40 -146.0 . . . . ?
C20 C19 C39 C40 -0.1 . . . . ?
C18 C19 C39 C38 -4.8 . . . . ?
C20 C19 C39 C38 141.1 . . . . ?
C59 C38 C39 C19 -137.1 . . . . ?
C37 C38 C39 C19 6.2 . . . . ?
C59 C38 C39 C40 1.4 . . . . ?
C37 C38 C39 C40 144.6 . . . . ?
C22 C21 C40 C41 -1.4 . . . . ?
C20 C21 C40 C41 -141.9 . . . . ?
C22 C21 C40 C39 149.0 . . . . ?
C20 C21 C40 C39 8.5 . . . . ?
C19 C39 C40 C21 -5.2 . . . . ?
C38 C39 C40 C21 -149.0 . . . . ?
C19 C39 C40 C41 142.9 . . . . ?
C38 C39 C40 C41 -0.9 . . . . ?
C21 C40 C41 C60 151.1 . . . . ?
C39 C40 C41 C60 6.7 . . . . ?
C21 C40 C41 C42 3.3 . . . . ?
C39 C40 C41 C42 -141.1 . . . . ?
C60 C41 C42 C63 2.3 . . . . ?
C40 C41 C42 C63 147.8 . . . . ?
C60 C41 C42 C43 -150.6 . . . . ?
C40 C41 C42 C43 -5.1 . . . . ?
C21 C22 C43 C44 -149.6 . . . . ?
C23 C22 C43 C44 -5.4 . . . . ?
C21 C22 C43 C42 -3.3 . . . . ?
C23 C22 C43 C42 140.9 . . . . ?
C63 C42 C43 C44 -4.5 . . . . ?
C41 C42 C43 C44 148.8 . . . . ?
C63 C42 C43 C22 -148.3 . . . . ?
C41 C42 C43 C22 5.1 . . . . ?
C22 C43 C44 C45 8.3 . . . . ?
C42 C43 C44 C45 -138.2 . . . . ?
C22 C43 C44 C65 148.6 . . . . ?
C42 C43 C44 C65 2.0 . . . . ?
C23 C24 C45 C44 -1.8 . . . . ?
C25 C24 C45 C44 146.5 . . . . ?
C23 C24 C45 C46 -143.4 . . . . ?
C25 C24 C45 C46 4.9 . . . . ?
C43 C44 C45 C24 -4.8 . . . . ?
C65 C44 C45 C24 -149.3 . . . . ?
C43 C44 C45 C46 137.9 . . . . ?
C65 C44 C45 C46 -6.6 . . . . ?
C24 C45 C46 C47 -4.3 . . . . ?
C44 C45 C46 C47 -146.3 . . . . ?
C24 C45 C46 C66 146.4 . . . . ?
C44 C45 C46 C66 4.4 . . . . ?
C45 C46 C47 C48 140.4 . . . . ?
C66 C46 C47 C48 -5.6 . . . . ?
C45 C46 C47 C26 2.5 . . . . ?
C66 C46 C47 C26 -143.5 . . . . ?
C27 C26 C47 C48 -0.2 . . . . ?
C25 C26 C47 C48 -145.1 . . . . ?
C27 C26 C47 C46 143.2 . . . . ?
C25 C26 C47 C46 -1.6 . . . . ?
C46 C47 C48 C49 -134.2 . . . . ?
C26 C47 C48 C49 6.2 . . . . ?
C46 C47 C48 C68 8.5 . . . . ?
C26 C47 C48 C68 148.9 . . . . ?
C29 C28 C49 C50 -3.1 . . . . ?
C27 C28 C49 C50 -142.8 . . . . ?
C29 C28 C49 C48 144.8 . . . . ?
C27 C28 C49 C48 5.0 . . . . ?
C47 C48 C49 C28 -9.1 . . . . ?
C68 C48 C49 C28 -152.7 . . . . ?
C47 C48 C49 C50 142.9 . . . . ?
C68 C48 C49 C50 -0.7 . . . . ?
C28 C49 C50 C69 150.9 . . . . ?
C48 C49 C50 C69 2.6 . . . . ?
C28 C49 C50 C51 -0.6 . . . . ?
C48 C49 C50 C51 -148.9 . . . . ?
C31 C30 C51 C52 2.0 . . . . ?
C29 C30 C51 C52 -150.0 . . . . ?
C31 C30 C51 C50 140.7 . . . . ?
C29 C30 C51 C50 -11.2 . . . . ?
C49 C50 C51 C30 9.4 . . . . ?
C69 C50 C51 C30 -126.1 . . . . ?
C49 C50 C51 C52 153.7 . . . . ?
C69 C50 C51 C52 18.2 . . . . ?
C30 C51 C52 C71 142.6 . . . . ?
C50 C51 C52 C71 -6.8 . . . . ?
C30 C51 C52 C53 2.9 . . . . ?
C50 C51 C52 C53 -146.6 . . . . ?
C31 C32 C53 C54 -150.3 . . . . ?
C33 C32 C53 C54 -7.8 . . . . ?
C31 C32 C53 C52 5.8 . . . . ?
C33 C32 C53 C52 148.3 . . . . ?
C51 C52 C53 C54 147.6 . . . . ?
C71 C52 C53 C54 1.7 . . . . ?
C51 C52 C53 C32 -6.4 . . . . ?
C71 C52 C53 C32 -152.3 . . . . ?
C32 C53 C54 C73 145.9 . . . . ?
C52 C53 C54 C73 -7.1 . . . . ?
C32 C53 C54 C55 6.4 . . . . ?
C52 C53 C54 C55 -146.6 . . . . ?
C33 C34 C55 C54 -10.4 . . . . ?
C35 C34 C55 C54 143.4 . . . . ?
C33 C34 C55 C56 -147.7 . . . . ?
C35 C34 C55 C56 6.1 . . . . ?
C53 C54 C55 C34 3.2 . . . . ?
C73 C54 C55 C34 -144.8 . . . . ?
C53 C54 C55 C56 143.6 . . . . ?
C73 C54 C55 C56 -4.5 . . . . ?
C34 C55 C56 C57 -2.7 . . . . ?
C54 C55 C56 C57 -144.9 . . . . ?
C34 C55 C56 C74 144.3 . . . . ?
C54 C55 C56 C74 2.1 . . . . ?
C35 C36 C57 C56 6.0 . . . . ?
C37 C36 C57 C56 148.0 . . . . ?
C35 C36 C57 C58 -144.6 . . . . ?
C37 C36 C57 C58 -2.6 . . . . ?
C74 C56 C57 C36 -145.6 . . . . ?
C55 C56 C57 C36 -2.9 . . . . ?
C74 C56 C57 C58 3.6 . . . . ?
C55 C56 C57 C58 146.4 . . . . ?
C36 C57 C58 C59 6.9 . . . . ?
C56 C57 C58 C59 -141.8 . . . . ?
C36 C57 C58 C76 148.8 . . . . ?
C56 C57 C58 C76 0.1 . . . . ?
C57 C58 C59 C38 -4.0 . . . . ?
C76 C58 C59 C38 -145.2 . . . . ?
C57 C58 C59 C60 144.2 . . . . ?
C76 C58 C59 C60 3.1 . . . . ?
C37 C38 C59 C58 -3.0 . . . . ?
C39 C38 C59 C58 142.2 . . . . ?
C37 C38 C59 C60 -151.8 . . . . ?
C39 C38 C59 C60 -6.6 . . . . ?
C40 C41 C60 C61 -145.6 . . . . ?
C42 C41 C60 C61 2.2 . . . . ?
C40 C41 C60 C59 -13.7 . . . . ?
C42 C41 C60 C59 134.0 . . . . ?
C58 C59 C60 C41 -139.4 . . . . ?
C38 C59 C60 C41 14.1 . . . . ?
C58 C59 C60 C61 -0.3 . . . . ?
C38 C59 C60 C61 153.1 . . . . ?
C41 C60 C61 C62 -2.7 . . . . ?
C59 C60 C61 C62 -146.5 . . . . ?
C41 C60 C61 C76 141.5 . . . . ?
C59 C60 C61 C76 -2.3 . . . . ?
C60 C61 C62 C63 -1.1 . . . . ?
C76 C61 C62 C63 -144.5 . . . . ?
C60 C61 C62 C77 138.1 . . . . ?
C76 C61 C62 C77 -5.3 . . . . ?
C43 C42 C63 C64 9.1 . . . . ?
C41 C42 C63 C64 -143.9 . . . . ?
C43 C42 C63 C62 146.8 . . . . ?
C41 C42 C63 C62 -6.3 . . . . ?
C61 C62 C63 C64 153.4 . . . . ?
C77 C62 C63 C64 4.9 . . . . ?
C61 C62 C63 C42 5.7 . . . . ?
C77 C62 C63 C42 -142.8 . . . . ?
C42 C63 C64 C78 140.6 . . . . ?
C62 C63 C64 C78 -3.8 . . . . ?
C42 C63 C64 C65 -9.8 . . . . ?
C62 C63 C64 C65 -154.2 . . . . ?
C78 C64 C65 C66 -4.4 . . . . ?
C63 C64 C65 C66 148.2 . . . . ?
C78 C64 C65 C44 -146.2 . . . . ?
C63 C64 C65 C44 6.4 . . . . ?
C43 C44 C65 C64 -3.2 . . . . ?
C45 C44 C65 C64 148.5 . . . . ?
C43 C44 C65 C66 -145.2 . . . . ?
C45 C44 C65 C66 6.4 . . . . ?
C64 C65 C66 C67 -2.8 . . . . ?
C44 C65 C66 C67 143.3 . . . . ?
C64 C65 C66 C46 -150.2 . . . . ?
C44 C65 C66 C46 -4.2 . . . . ?
C47 C46 C66 C67 -2.1 . . . . ?
C45 C46 C66 C67 -154.3 . . . . ?
C47 C46 C66 C65 152.2 . . . . ?
C45 C46 C66 C65 0.0 . . . . ?
C65 C66 C67 C68 -140.2 . . . . ?
C46 C66 C67 C68 5.6 . . . . ?
C65 C66 C67 C79 4.9 . . . . ?
C46 C66 C67 C79 150.7 . . . . ?
C66 C67 C68 C69 142.2 . . . . ?
C79 C67 C68 C69 -0.4 . . . . ?
C66 C67 C68 C48 -2.1 . . . . ?
C79 C67 C68 C48 -144.7 . . . . ?
C47 C48 C68 C67 -5.3 . . . . ?
C49 C48 C68 C67 147.4 . . . . ?
C47 C48 C68 C69 -154.3 . . . . ?
C49 C48 C68 C69 -1.6 . . . . ?
C67 C68 C69 C70 2.1 . . . . ?
C48 C68 C69 C70 152.7 . . . . ?
C67 C68 C69 C50 -147.2 . . . . ?
C48 C68 C69 C50 3.4 . . . . ?
C49 C50 C69 C70 -155.6 . . . . ?
C51 C50 C69 C70 -18.5 . . . . ?
C49 C50 C69 C68 -3.7 . . . . ?
C51 C50 C69 C68 133.4 . . . . ?
C68 C69 C70 C80 -9.8 . . . . ?
C50 C69 C70 C80 138.7 . . . . ?
C68 C69 C70 C71 -143.5 . . . . ?
C50 C69 C70 C71 5.0 . . . . ?
C51 C52 C71 C72 -148.7 . . . . ?
C53 C52 C71 C72 -3.5 . . . . ?
C51 C52 C71 C70 -0.5 . . . . ?
C53 C52 C71 C70 144.7 . . . . ?
C69 C70 C71 C72 158.8 . . . . ?
C80 C70 C71 C72 27.1 . . . . ?
C69 C70 C71 C52 2.1 . . . . ?
C80 C70 C71 C52 -129.5 . . . . ?
C52 C71 C72 C73 10.2 . . . . ?
C70 C71 C72 C73 -146.4 . . . . ?
C52 C71 C72 C81 133.4 . . . . ?
C70 C71 C72 C81 -23.1 . . . . ?
C81 C72 C73 C74 12.1 . . . . ?
C71 C72 C73 C74 140.7 . . . . ?
C81 C72 C73 C54 -141.9 . . . . ?
C71 C72 C73 C54 -13.3 . . . . ?
C53 C54 C73 C72 13.7 . . . . ?
C55 C54 C73 C72 160.6 . . . . ?
C53 C54 C73 C74 -140.8 . . . . ?
C55 C54 C73 C74 6.1 . . . . ?
C72 C73 C74 C75 -16.3 . . . . ?
C54 C73 C74 C75 137.3 . . . . ?
C72 C73 C74 C56 -158.6 . . . . ?
C54 C73 C74 C56 -5.0 . . . . ?
C57 C56 C74 C75 0.2 . . . . ?
C55 C56 C74 C75 -145.2 . . . . ?
C57 C56 C74 C73 146.9 . . . . ?
C55 C56 C74 C73 1.5 . . . . ?
C73 C74 C75 C76 -145.1 . . . . ?
C56 C74 C75 C76 -7.7 . . . . ?
C73 C74 C75 C82 9.4 . . . . ?
C56 C74 C75 C82 146.7 . . . . ?
C74 C75 C76 C58 13.5 . . . . ?
C82 C75 C76 C58 -136.4 . . . . ?
C74 C75 C76 C61 150.1 . . . . ?
C82 C75 C76 C61 0.3 . . . . ?
C59 C58 C76 C75 137.2 . . . . ?
C57 C58 C76 C75 -9.6 . . . . ?
C59 C58 C76 C61 -4.1 . . . . ?
C57 C58 C76 C61 -150.9 . . . . ?
C62 C61 C76 C75 2.2 . . . . ?
C60 C61 C76 C75 -144.3 . . . . ?
C62 C61 C76 C58 150.5 . . . . ?
C60 C61 C76 C58 4.0 . . . . ?
C61 C62 C77 C78 -149.3 . . . . ?
C63 C62 C77 C78 -5.5 . . . . ?
C61 C62 C77 C82 5.5 . . . . ?
C63 C62 C77 C82 149.4 . . . . ?
C63 C64 C78 C77 0.4 . . . . ?
C65 C64 C78 C77 150.2 . . . . ?
C63 C64 C78 C79 -140.4 . . . . ?
C65 C64 C78 C79 9.3 . . . . ?
C82 C77 C78 C64 -148.7 . . . . ?
C62 C77 C78 C64 3.3 . . . . ?
C82 C77 C78 C79 -2.8 . . . . ?
C62 C77 C78 C79 149.2 . . . . ?
C64 C78 C79 C67 -7.0 . . . . ?
C77 C78 C79 C67 -142.9 . . . . ?
C64 C78 C79 C80 134.3 . . . . ?
C77 C78 C79 C80 -1.6 . . . . ?
C66 C67 C79 C78 -0.3 . . . . ?
C68 C67 C79 C78 147.6 . . . . ?
C66 C67 C79 C80 -141.1 . . . . ?
C68 C67 C79 C80 6.8 . . . . ?
C69 C70 C80 C79 17.9 . . . . ?
C71 C70 C80 C79 147.4 . . . . ?
C69 C70 C80 C81 -150.7 . . . . ?
C71 C70 C80 C81 -21.2 . . . . ?
C78 C79 C80 C70 -160.0 . . . . ?
C67 C79 C80 C70 -16.6 . . . . ?
C78 C79 C80 C81 5.4 . . . . ?
C67 C79 C80 C81 148.8 . . . . ?
C73 C72 C81 C82 -6.5 . . . . ?
C71 C72 C81 C82 -134.0 . . . . ?
C73 C72 C81 C80 141.4 . . . . ?
C71 C72 C81 C80 13.9 . . . . ?
C70 C80 C81 C82 164.0 . . . . ?
C79 C80 C81 C82 -4.0 . . . . ?
C70 C80 C81 C72 4.0 . . . . ?
C79 C80 C81 C72 -164.0 . . . . ?
C72 C81 C82 C77 146.3 . . . . ?
C80 C81 C82 C77 -0.9 . . . . ?
C72 C81 C82 C75 0.9 . . . . ?
C80 C81 C82 C75 -146.3 . . . . ?
C78 C77 C82 C81 4.4 . . . . ?
C62 C77 C82 C81 -146.4 . . . . ?
C78 C77 C82 C75 148.6 . . . . ?
C62 C77 C82 C75 -2.2 . . . . ?
C76 C75 C82 C81 148.9 . . . . ?
C74 C75 C82 C81 -1.7 . . . . ?
C76 C75 C82 C77 -0.2 . . . . ?
C74 C75 C82 C77 -150.8 . . . . ?
